data_4515031
loop_
_publ_author_name
'Dosso, Jacopo'
'Marinelli, Davide'
'Demitri, Nicola'
'Bonifazi, Davide'

_publ_section_title
;
 Structural Properties of Highly Doped Borazino Polyphenylenes Obtained
 through Condensation Reaction.
;
_journal_issue 5
_journal_name_full 'ACS omega'
_journal_page_first 9343
_journal_page_last 9351
_journal_paper_doi 10.1021/acsomega.9b00830
_journal_volume 4
_journal_year 2019
_chemical_formula_moiety 'C78 H78 B6 N6'
_chemical_formula_sum 'C78 H78 B6 N6'
_chemical_formula_weight 1164.32
_space_group_crystal_system triclinic
_space_group_IT_number 2
_space_group_name_Hall '-P 1'
_space_group_name_H-M_alt 'P -1'
_symmetry_space_group_name_Hall '-P 1'
_symmetry_space_group_name_H-M 'P -1'
_atom_sites_solution_hydrogens geom
_atom_sites_solution_primary direct
_atom_sites_solution_secondary difmap
_audit_creation_method SHELXL-2017/1
_cell_angle_alpha 80.08(3)
_cell_angle_beta 75.32(3)
_cell_angle_gamma 68.48(3)
_cell_formula_units_Z 2
_cell_length_a 12.472(3)
_cell_length_b 15.108(3)
_cell_length_c 19.725(4)
_cell_measurement_reflns_used 12865
_cell_measurement_temperature 100(2)
_cell_measurement_theta_max 29.999
_cell_measurement_theta_min 1.055
_cell_volume 3331.7(15)
_computing_cell_refinement 'XDS (Kabsch, 2010)'
_computing_data_collection 'Elettra XRD1 Data Collection SW'
_computing_data_reduction 'XDS (Kabsch, 2010)'
_computing_molecular_graphics 'Ortep3 for Windows - Coot'
_computing_publication_material 'enCIFer - publCIF'
_computing_structure_refinement 'SHELXL-2017/1 (Sheldrick, 2015)'
_computing_structure_solution 'SHELXT (Sheldrick, 2015)'
_diffrn_ambient_temperature 100(2)
_diffrn_measured_fraction_theta_full 0.992
_diffrn_measured_fraction_theta_max 0.978
_diffrn_measurement_device_type
;
'Huber 4-circles Kappa Goniometer, Pilatus 2M detector'
;
_diffrn_measurement_method 'Rotating crystal'
_diffrn_radiation_type Synchrotron
_diffrn_radiation_wavelength 0.700
_diffrn_reflns_av_R_equivalents 0.0361
_diffrn_reflns_av_unetI/netI 0.0245
_diffrn_reflns_Laue_measured_fraction_full 0.992
_diffrn_reflns_Laue_measured_fraction_max 0.978
_diffrn_reflns_limit_h_max 17
_diffrn_reflns_limit_h_min -17
_diffrn_reflns_limit_k_max 21
_diffrn_reflns_limit_k_min -21
_diffrn_reflns_limit_l_max 28
_diffrn_reflns_limit_l_min -28
_diffrn_reflns_number 96765
_diffrn_reflns_point_group_measured_fraction_full 0.992
_diffrn_reflns_point_group_measured_fraction_max 0.978
_diffrn_reflns_theta_full 24.835
_diffrn_reflns_theta_max 29.999
_diffrn_reflns_theta_min 1.055
_diffrn_source 'Elettra Synchrotron - XRD1 BL'
_diffrn_standards_decay_% 0
_diffrn_standards_interval_count 0
_diffrn_standards_number 0
_exptl_absorpt_coefficient_mu 0.064
_exptl_absorpt_correction_type none
_exptl_crystal_colour Colourless
_exptl_crystal_density_diffrn 1.161
_exptl_crystal_description Prism
_exptl_crystal_F_000 1236
_exptl_crystal_size_max 0.050
_exptl_crystal_size_mid 0.030
_exptl_crystal_size_min 0.020
_refine_diff_density_max 0.452
_refine_diff_density_min -0.374
_refine_diff_density_rms 0.040
_refine_ls_extinction_coef 0.0038(9)
_refine_ls_extinction_expression Fc^*^=kFc[1+0.001xFc^2^\l^3^/sin(2\q)]^-1/4^
_refine_ls_extinction_method 'SHELXL-2017/1 (Sheldrick 2017)'
_refine_ls_goodness_of_fit_ref 1.067
_refine_ls_hydrogen_treatment constr
_refine_ls_matrix_type full
_refine_ls_number_parameters 1079
_refine_ls_number_reflns 19920
_refine_ls_number_restraints 256
_refine_ls_restrained_S_all 1.079
_refine_ls_R_factor_all 0.0729
_refine_ls_R_factor_gt 0.0615
_refine_ls_shift/su_max 0.005
_refine_ls_shift/su_mean 0.000
_refine_ls_structure_factor_coef Fsqd
_refine_ls_weighting_details 'w=1/[\s^2^(Fo^2^)+(0.0921P)^2^+0.7743P] where P=(Fo^2^+2Fc^2^)/3'
_refine_ls_weighting_scheme calc
_refine_ls_wR_factor_gt 0.1748
_refine_ls_wR_factor_ref 0.1866
_reflns_Friedel_coverage 0.000
_reflns_number_gt 16202
_reflns_number_total 19920
_reflns_threshold_expression 'I > 2\s(I)'
_cod_data_source_file ao9b00830_si_005.cif
_cod_data_source_block 2Xyl
_cod_original_cell_volume 3331.8(14)
_cod_database_code 4515031
_shelx_shelxl_version_number 2017/1
_shelx_space_group_comment
;
The symmetry employed for this shelxl refinement is uniquely defined
by the following loop, which should always be used as a source of
symmetry information in preference to the above space-group names.
They are only intended as comments.
;
_shelx_estimated_absorpt_t_min 0.997
_shelx_estimated_absorpt_t_max 0.999

loop_
_space_group_symop_operation_xyz
'x, y, z'
'-x, -y, -z'

loop_
_atom_site_label
_atom_site_type_symbol
_atom_site_fract_x
_atom_site_fract_y
_atom_site_fract_z
_atom_site_U_iso_or_equiv
_atom_site_adp_type
_atom_site_occupancy
_atom_site_site_symmetry_order
_atom_site_calc_flag
_atom_site_refinement_flags_posn
_atom_site_refinement_flags_adp
_atom_site_refinement_flags_occupancy
_atom_site_disorder_assembly
_atom_site_disorder_group
C2_1 C 0.19720(6) 0.89151(5) 0.57335(4) 0.0388(2) Uani 1 1 d G . . . .
H2_1 H 0.239082 0.925729 0.585537 0.047 Uiso 1 1 calc R U . . .
C3_1 C 0.07481(6) 0.92331(5) 0.59082(5) 0.0488(3) Uani 1 1 d G . . . .
H3_1 H 0.033044 0.979258 0.614958 0.059 Uiso 1 1 calc R U . . .
C4_1 C 0.01354(5) 0.87324(7) 0.57298(5) 0.0526(3) Uani 1 1 d G . . . .
H4_1 H -0.070111 0.894970 0.584928 0.063 Uiso 1 1 calc R U . . .
C5_1 C 0.07465(6) 0.79137(7) 0.53767(5) 0.0491(3) Uani 1 1 d G . . . .
H5_1 H 0.032769 0.757153 0.525476 0.059 Uiso 1 1 calc R U . . .
C6_1 C 0.19704(6) 0.75957(5) 0.52019(4) 0.0393(2) Uani 1 1 d G . . . .
H6_1 H 0.238806 0.703622 0.496054 0.047 Uiso 1 1 calc R U . . .
C1_1 C 0.25832(5) 0.80964(5) 0.53803(4) 0.0319(2) Uani 1 1 d G . . . .
N1_1 N 0.38595(8) 0.77837(6) 0.51614(5) 0.02941(17) Uani 1 1 d D . . . .
B3_1 B 0.43612(11) 0.78314(8) 0.44186(6) 0.0304(2) Uani 1 1 d D . . . .
N3_1 N 0.56322(8) 0.74856(6) 0.41992(5) 0.02991(18) Uani 1 1 d D . . . .
B2_1 B 0.64009(10) 0.71289(8) 0.46980(6) 0.0299(2) Uani 1 1 d D . . . .
N2_1 N 0.58444(8) 0.71164(6) 0.54380(5) 0.02987(18) Uani 1 1 d D . . . .
B1_1 B 0.45784(11) 0.74455(8) 0.56857(6) 0.0294(2) Uani 1 1 d D . . . .
C42_1 C 0.38521(14) 0.66115(12) 0.35626(8) 0.0529(3) Uani 1 1 d . . . . .
H42C_1 H 0.429059 0.641992 0.394222 0.079 Uiso 1 1 calc R U . . .
H42B_1 H 0.437917 0.635589 0.312730 0.079 Uiso 1 1 calc R U . . .
H42A_1 H 0.319944 0.636003 0.368870 0.079 Uiso 1 1 calc R U . . .
C41_1 C 0.32616(15) 0.99178(10) 0.41532(9) 0.0575(4) Uani 1 1 d . . . . .
H41A_1 H 0.404990 0.964511 0.426111 0.086 Uiso 1 1 calc R U . . .
H41B_1 H 0.266674 0.999120 0.459243 0.086 Uiso 1 1 calc R U . . .
H41C_1 H 0.316932 1.054368 0.388850 0.086 Uiso 1 1 calc R U . . .
C35_1 C 0.35469(7) 0.82768(5) 0.38548(4) 0.0376(2) Uani 1 1 d G . . . .
C40_1 C 0.33681(8) 0.76917(5) 0.34537(5) 0.0480(3) Uani 1 1 d G . . . .
C39_1 C 0.27489(10) 0.80935(8) 0.29175(5) 0.0746(6) Uani 1 1 d G . . . .
H39_1 H 0.262670 0.769363 0.264337 0.090 Uiso 1 1 calc R U . . .
C38_1 C 0.23085(11) 0.90803(9) 0.27826(5) 0.0905(8) Uani 1 1 d G . . . .
H38_1 H 0.188529 0.935492 0.241614 0.109 Uiso 1 1 calc R U . . .
C37_1 C 0.24873(10) 0.96654(6) 0.31837(5) 0.0750(6) Uani 1 1 d G . . . .
H37_1 H 0.218628 1.033989 0.309143 0.090 Uiso 1 1 calc R U . . .
C36_1 C 0.31065(9) 0.92637(5) 0.37198(5) 0.0502(3) Uani 1 1 d G . . . .
C29_1 C 0.61445(7) 0.74891(5) 0.34457(3) 0.0310(2) Uani 1 1 d G . . . .
C30_1 C 0.59082(7) 0.83410(4) 0.30168(3) 0.0376(2) Uani 1 1 d G . . . .
H30_1 H 0.544570 0.892691 0.321686 0.045 Uiso 1 1 calc R U . . .
C31_1 C 0.63487(8) 0.83355(4) 0.22952(3) 0.0409(3) Uani 1 1 d G . . . .
H31_1 H 0.618718 0.891778 0.200213 0.049 Uiso 1 1 calc R U . . .
C32_1 C 0.70254(7) 0.74782(5) 0.20025(3) 0.0391(2) Uani 1 1 d G . . . .
C33_1 C 0.72618(7) 0.66263(4) 0.24314(3) 0.0400(3) Uani 1 1 d G . . . .
H33_1 H 0.772429 0.604036 0.223135 0.048 Uiso 1 1 calc R U . . .
C34_1 C 0.68213(7) 0.66317(4) 0.31530(3) 0.0346(2) Uani 1 1 d G . . . .
H34_1 H 0.698281 0.604947 0.344609 0.042 Uiso 1 1 calc R U . . .
C18_1 C 0.78985(7) 0.61549(6) 0.70028(4) 0.0490(3) Uani 1 1 d G . . . .
H18_1 H 0.834882 0.594446 0.735905 0.059 Uiso 1 1 calc R U . . .
C19_1 C 0.71938(8) 0.56580(5) 0.69350(4) 0.0456(3) Uani 1 1 d G . . . .
H19_1 H 0.716247 0.510797 0.724489 0.055 Uiso 1 1 calc R U . . .
C20_1 C 0.65349(7) 0.59659(5) 0.64136(4) 0.0381(2) Uani 1 1 d G . . . .
H20_1 H 0.605328 0.562626 0.636730 0.046 Uiso 1 1 calc R U . . .
C15_1 C 0.65807(6) 0.67706(5) 0.59602(3) 0.0320(2) Uani 1 1 d G . . . .
C16_1 C 0.72854(7) 0.72675(5) 0.60280(4) 0.0376(2) Uani 1 1 d G . . . .
H16_1 H 0.731675 0.781752 0.571804 0.045 Uiso 1 1 calc R U . . .
C17_1 C 0.79443(7) 0.69596(6) 0.65493(4) 0.0451(3) Uani 1 1 d G . . . .
H17_1 H 0.842596 0.729925 0.659562 0.054 Uiso 1 1 calc R U . . .
C28_1 C 0.78770(13) 0.50571(9) 0.46777(8) 0.0466(3) Uani 1 1 d . . . . .
H28B_1 H 0.704617 0.533577 0.464433 0.070 Uiso 1 1 calc R U . . .
H28C_1 H 0.793305 0.481898 0.516654 0.070 Uiso 1 1 calc R U . . .
H28A_1 H 0.827700 0.452793 0.437711 0.070 Uiso 1 1 calc R U . . .
C27_1 C 0.76953(13) 0.85178(10) 0.42046(8) 0.0469(3) Uani 1 1 d . . . . .
H27A_1 H 0.813913 0.885119 0.434161 0.070 Uiso 1 1 calc R U . . .
H27C_1 H 0.692253 0.864471 0.452375 0.070 Uiso 1 1 calc R U . . .
H27B_1 H 0.758972 0.874595 0.372179 0.070 Uiso 1 1 calc R U . . .
C23_1 C 0.95874(7) 0.71567(6) 0.40355(5) 0.0500(3) Uani 1 1 d G . . . .
H23_1 H 0.997400 0.761628 0.389777 0.060 Uiso 1 1 calc R U . . .
C24_1 C 1.02417(5) 0.61885(7) 0.40264(5) 0.0562(4) Uani 1 1 d G . . . .
H24_1 H 1.107547 0.598627 0.388249 0.067 Uiso 1 1 calc R U . . .
C25_1 C 0.96760(6) 0.55161(5) 0.42278(5) 0.0508(3) Uani 1 1 d G . . . .
H25_1 H 1.012322 0.485436 0.422162 0.061 Uiso 1 1 calc R U . . .
C26_1 C 0.84561(7) 0.58120(4) 0.44384(4) 0.0388(2) Uani 1 1 d G . . . .
C21_1 C 0.78018(5) 0.67802(5) 0.44474(4) 0.0328(2) Uani 1 1 d G . . . .
C22_1 C 0.83674(6) 0.74526(4) 0.42460(5) 0.0385(2) Uani 1 1 d G . . . .
C13A_1 C 0.4501(7) 0.9024(5) 0.6406(3) 0.0466(13) Uani 0.476(3) 1 d D . P A 1
H13B_1 H 0.412906 0.962568 0.662855 0.070 Uiso 0.476(3) 1 calc R U P A 1
H13A_1 H 0.437582 0.913191 0.592284 0.070 Uiso 0.476(3) 1 calc R U P A 1
H13C_1 H 0.534788 0.878610 0.639740 0.070 Uiso 0.476(3) 1 calc R U P A 1
C14A_1 C 0.3434(4) 0.6055(3) 0.6572(2) 0.0364(7) Uani 0.476(3) 1 d D . P A 1
H14B_1 H 0.376917 0.610249 0.606635 0.055 Uiso 0.476(3) 1 calc R U P A 1
H14C_1 H 0.261986 0.607232 0.664522 0.055 Uiso 0.476(3) 1 calc R U P A 1
H14A_1 H 0.390167 0.545335 0.679310 0.055 Uiso 0.476(3) 1 calc R U P A 1
C9A_1 C 0.3412(4) 0.8420(2) 0.75190(17) 0.0487(10) Uani 0.476(3) 1 d DG . P A 1
H9A_1 H 0.339841 0.894359 0.773106 0.058 Uiso 0.476(3) 1 calc R U P A 1
C8A_1 C 0.3961(4) 0.8297(2) 0.68177(17) 0.0327(7) Uani 0.476(3) 1 d DG . P A 1
C7A_1 C 0.3981(4) 0.7530(3) 0.65075(13) 0.0245(7) Uani 0.476(3) 1 d DG . P A 1
C12A_1 C 0.3452(3) 0.6886(2) 0.68985(14) 0.0300(6) Uani 0.476(3) 1 d DG . P A 1
C11A_1 C 0.2903(3) 0.70089(19) 0.75997(13) 0.0410(7) Uani 0.476(3) 1 d DG . P A 1
H11A_1 H 0.254081 0.656880 0.786698 0.049 Uiso 0.476(3) 1 calc R U P A 1
C10A_1 C 0.2883(3) 0.7776(2) 0.79100(11) 0.0506(9) Uani 0.476(3) 1 d DG U P A 1
H10A_1 H 0.250714 0.785946 0.838931 0.061 Uiso 0.476(3) 1 calc R U P A 1
C55A_1 C 0.8584(4) 0.8984(3) -0.1233(2) 0.0641(10) Uani 0.476(3) 1 d D . P A 1
H55C_1 H 0.915079 0.932528 -0.137180 0.096 Uiso 0.476(3) 1 calc R U P A 1
H55A_1 H 0.834908 0.891881 -0.071885 0.096 Uiso 0.476(3) 1 calc R U P A 1
H55B_1 H 0.788781 0.934394 -0.143391 0.096 Uiso 0.476(3) 1 calc R U P A 1
C56A_1 C 0.9764(11) 0.5375(6) -0.0883(6) 0.072(2) Uani 0.476(3) 1 d D . P A 1
H56B_1 H 0.937466 0.552286 -0.039756 0.108 Uiso 0.476(3) 1 calc R U P A 1
H56C_1 H 1.059279 0.498218 -0.089934 0.108 Uiso 0.476(3) 1 calc R U P A 1
H56A_1 H 0.937240 0.502348 -0.104960 0.108 Uiso 0.476(3) 1 calc R U P A 1
C51A_1 C 0.9638(2) 0.7943(2) -0.22197(12) 0.0498(9) Uani 0.476(3) 1 d DG . P A 1
H51A_1 H 0.961897 0.851021 -0.251939 0.060 Uiso 0.476(3) 1 calc R U P A 1
C50A_1 C 0.9152(2) 0.79951(18) -0.15049(13) 0.0469(8) Uani 0.476(3) 1 d DG . P A 1
C49A_1 C 0.9179(3) 0.7165(2) -0.10664(11) 0.0411(8) Uani 0.476(3) 1 d DG . P A 1
C54A_1 C 0.9693(3) 0.62825(19) -0.13429(14) 0.0423(8) Uani 0.476(3) 1 d DG . P A 1
C53A_1 C 1.0179(3) 0.6230(2) -0.20577(15) 0.0504(9) Uani 0.476(3) 1 d DG . P A 1
H53A_1 H 1.052939 0.562703 -0.224668 0.060 Uiso 0.476(3) 1 calc R U P A 1
C52A_1 C 1.0151(3) 0.7060(3) -0.24962(11) 0.0522(10) Uani 0.476(3) 1 d DG . P A 1
H52A_1 H 1.048324 0.702458 -0.298478 0.063 Uiso 0.476(3) 1 calc R U P A 1
N6A_1 N 0.7511(9) 0.7385(11) 0.1231(4) 0.0418(16) Uani 0.476(3) 1 d D . P A 1
B6A_1 B 0.8555(9) 0.7630(10) 0.0950(4) 0.054(2) Uani 0.476(3) 1 d D . P A 1
N4A_1 N 0.9157(6) 0.7399(6) 0.0236(3) 0.0447(12) Uani 0.476(3) 1 d D . P A 1
B4A_1 B 0.8580(6) 0.7229(4) -0.0245(3) 0.0395(11) Uani 0.476(3) 1 d D . P A 1
N5A_1 N 0.7429(5) 0.7147(4) 0.0034(3) 0.0409(9) Uani 0.476(3) 1 d D . P A 1
B5A_1 B 0.6892(7) 0.7206(9) 0.0774(4) 0.055(2) Uani 0.476(3) 1 d D . P A 1
C77A_1 C 0.7619(6) 0.9678(4) 0.0842(3) 0.0934(16) Uani 0.476(3) 1 d D . P A 1
H77A_1 H 0.723691 0.925054 0.076662 0.140 Uiso 0.476(3) 1 calc R U P A 1
H77B_1 H 0.805725 0.987230 0.038955 0.140 Uiso 0.476(3) 1 calc R U P A 1
H77C_1 H 0.701965 1.024452 0.105210 0.140 Uiso 0.476(3) 1 calc R U P A 1
C78A_1 C 1.0183(7) 0.6633(6) 0.1953(5) 0.086(3) Uani 0.476(3) 1 d D . P A 1
H78A_1 H 1.006757 0.636835 0.156774 0.130 Uiso 0.476(3) 1 calc R U P A 1
H78B_1 H 0.977433 0.640463 0.240282 0.130 Uiso 0.476(3) 1 calc R U P A 1
H78C_1 H 1.102689 0.642626 0.194921 0.130 Uiso 0.476(3) 1 calc R U P A 1
C71A_1 C 0.8929(3) 0.8166(2) 0.14053(19) 0.0555(11) Uani 0.476(3) 1 d DG . P A 1
C76A_1 C 0.9695(3) 0.7704(2) 0.18600(19) 0.0575(12) Uani 0.476(3) 1 d DG . P A 1
C75A_1 C 0.9997(3) 0.8234(3) 0.22439(16) 0.0757(14) Uani 0.476(3) 1 d DG . P A 1
H75A_1 H 1.052040 0.791799 0.255465 0.091 Uiso 0.476(3) 1 calc R U P A 1
C74A_1 C 0.9535(4) 0.9225(3) 0.2173(2) 0.091(2) Uani 0.476(3) 1 d DG . P A 1
H74A_1 H 0.974177 0.958758 0.243530 0.110 Uiso 0.476(3) 1 calc R U P A 1
C73A_1 C 0.8770(4) 0.9687(2) 0.1718(2) 0.0928(16) Uani 0.476(3) 1 d DG . P A 1
H73A_1 H 0.845353 1.036511 0.166978 0.111 Uiso 0.476(3) 1 calc R U P A 1
C72A_1 C 0.8467(3) 0.9157(2) 0.13344(19) 0.0715(11) Uani 0.476(3) 1 d DG . P A 1
C48A_1 C 1.1269(6) 0.6472(3) 0.0073(3) 0.078(2) Uani 0.476(3) 1 d DG . P A 1
H48A_1 H 1.108773 0.589892 0.018975 0.094 Uiso 0.476(3) 1 calc R U P A 1
C43A_1 C 1.0368(4) 0.7349(4) 0.0056(2) 0.0640(14) Uani 0.476(3) 1 d DG . P A 1
C44A_1 C 1.0634(5) 0.8188(3) -0.0116(2) 0.124(2) Uani 0.476(3) 1 d DG U P A 1
H44A_1 H 1.001843 0.878736 -0.012757 0.149 Uiso 0.476(3) 1 calc R U P A 1
C45A_1 C 1.1801(5) 0.8149(5) -0.0271(3) 0.137(3) Uani 0.476(3) 1 d DG U P A 1
H45A_1 H 1.198249 0.872159 -0.038780 0.164 Uiso 0.476(3) 1 calc R U P A 1
C46A_1 C 1.2702(4) 0.7271(6) -0.0254(3) 0.132(3) Uani 0.476(3) 1 d DG U P A 1
H46A_1 H 1.349919 0.724449 -0.035926 0.158 Uiso 0.476(3) 1 calc R U P A 1
C47A_1 C 1.2436(5) 0.6433(4) -0.0082(3) 0.106(3) Uani 0.476(3) 1 d DG . P A 1
H47A_1 H 1.305183 0.583315 -0.007048 0.127 Uiso 0.476(3) 1 calc R U P A 1
C57A_1 C 0.6804(3) 0.7020(3) -0.04490(16) 0.0418(9) Uani 0.476(3) 1 d DG . P A 1
C58A_1 C 0.6367(4) 0.7767(2) -0.09354(19) 0.0557(10) Uani 0.476(3) 1 d DG . P A 1
H58A_1 H 0.646218 0.836516 -0.094397 0.067 Uiso 0.476(3) 1 calc R U P A 1
C59A_1 C 0.5790(4) 0.7640(2) -0.1409(2) 0.0654(15) Uani 0.476(3) 1 d DG . P A 1
H59A_1 H 0.549112 0.815054 -0.174145 0.078 Uiso 0.476(3) 1 calc R U P A 1
C60A_1 C 0.5650(4) 0.6765(3) -0.13965(19) 0.0658(13) Uani 0.476(3) 1 d DG . P A 1
H60A_1 H 0.525598 0.667827 -0.172023 0.079 Uiso 0.476(3) 1 calc R U P A 1
C61A_1 C 0.6087(4) 0.6018(2) -0.0910(2) 0.0644(12) Uani 0.476(3) 1 d DG . P A 1
H61A_1 H 0.599190 0.542060 -0.090154 0.077 Uiso 0.476(3) 1 calc R U P A 1
C62A_1 C 0.6664(4) 0.6146(2) -0.0436(2) 0.0535(11) Uani 0.476(3) 1 d DG . P A 1
H62A_1 H 0.696296 0.563520 -0.010405 0.064 Uiso 0.476(3) 1 calc R U P A 1
C70A_1 C 0.7018(5) 0.5207(3) 0.1331(3) 0.0711(12) Uani 0.476(3) 1 d D . P A 1
H70A_1 H 0.765120 0.539581 0.100647 0.107 Uiso 0.476(3) 1 calc R U P A 1
H70B_1 H 0.698984 0.462866 0.118543 0.107 Uiso 0.476(3) 1 calc R U P A 1
H70C_1 H 0.716854 0.507924 0.180837 0.107 Uiso 0.476(3) 1 calc R U P A 1
C69A_1 C 0.4567(5) 0.8661(5) 0.0873(3) 0.078(2) Uani 0.476(3) 1 d D . P A 1
H69A_1 H 0.372963 0.904495 0.092188 0.116 Uiso 0.476(3) 1 calc R U P A 1
H69B_1 H 0.496988 0.871814 0.038050 0.116 Uiso 0.476(3) 1 calc R U P A 1
H69C_1 H 0.491878 0.888957 0.116812 0.116 Uiso 0.476(3) 1 calc R U P A 1
C64A_1 C 0.4692(3) 0.7639(2) 0.11009(14) 0.0622(12) Uani 0.476(3) 1 d DG . P A 1
C63A_1 C 0.5790(2) 0.6935(2) 0.10936(14) 0.0520(10) Uani 0.476(3) 1 d DG . P A 1
C68A_1 C 0.5869(2) 0.5993(2) 0.13184(16) 0.0584(12) Uani 0.476(3) 1 d DG . P A 1
C67A_1 C 0.4852(3) 0.5756(2) 0.15505(16) 0.0793(14) Uani 0.476(3) 1 d DG . P A 1
H67A_1 H 0.490630 0.511198 0.170420 0.095 Uiso 0.476(3) 1 calc R U P A 1
C66A_1 C 0.3755(2) 0.6460(3) 0.15578(16) 0.0813(18) Uani 0.476(3) 1 d DG . P A 1
H66A_1 H 0.305909 0.629734 0.171645 0.098 Uiso 0.476(3) 1 calc R U P A 1
C65A_1 C 0.36748(19) 0.7401(3) 0.13330(16) 0.086(2) Uani 0.476(3) 1 d DG . P A 1
H65A_1 H 0.292482 0.788272 0.133795 0.103 Uiso 0.476(3) 1 calc R U P A 1
C13B_1 C 0.4381(7) 0.8867(6) 0.6636(4) 0.072(2) Uani 0.524(3) 1 d D . P A 2
H13D_1 H 0.375758 0.947798 0.674570 0.108 Uiso 0.524(3) 1 calc R U P A 2
H13F_1 H 0.466421 0.886133 0.612568 0.108 Uiso 0.524(3) 1 calc R U P A 2
H13E_1 H 0.503439 0.878354 0.685928 0.108 Uiso 0.524(3) 1 calc R U P A 2
C14B_1 C 0.3652(7) 0.5891(5) 0.6329(5) 0.118(3) Uani 0.524(3) 1 d D . P A 2
H14F_1 H 0.362922 0.531097 0.663497 0.176 Uiso 0.524(3) 1 calc R U P A 2
H14D_1 H 0.439836 0.574995 0.598314 0.176 Uiso 0.524(3) 1 calc R U P A 2
H14E_1 H 0.299459 0.611746 0.608483 0.176 Uiso 0.524(3) 1 calc R U P A 2
C9B_1 C 0.3353(4) 0.8013(4) 0.7617(2) 0.104(2) Uani 0.524(3) 1 d DG . P A 2
H9B_1 H 0.328561 0.847943 0.790794 0.125 Uiso 0.524(3) 1 calc R U P A 2
C8B_1 C 0.3900(5) 0.8065(3) 0.6911(2) 0.0617(13) Uani 0.524(3) 1 d DG . P A 2
C7B_1 C 0.3999(4) 0.7384(3) 0.64854(16) 0.0474(12) Uani 0.524(3) 1 d DG . P A 2
C12B_1 C 0.3552(4) 0.6650(3) 0.6766(2) 0.0761(16) Uani 0.524(3) 1 d DG . P A 2
C11B_1 C 0.3005(4) 0.6598(4) 0.7473(2) 0.123(3) Uani 0.524(3) 1 d DG . P A 2
H11B_1 H 0.269966 0.609666 0.766450 0.147 Uiso 0.524(3) 1 calc R U P A 2
C10B_1 C 0.2906(4) 0.7280(5) 0.78980(15) 0.110(2) Uani 0.524(3) 1 d DG U P A 2
H10B_1 H 0.253254 0.724438 0.838075 0.132 Uiso 0.524(3) 1 calc R U P A 2
C55B_1 C 0.8912(4) 0.9240(3) -0.10596(18) 0.0587(9) Uani 0.524(3) 1 d D . P A 2
H55F_1 H 0.877734 0.978499 -0.141669 0.088 Uiso 0.524(3) 1 calc R U P A 2
H55D_1 H 0.951579 0.923678 -0.082249 0.088 Uiso 0.524(3) 1 calc R U P A 2
H55E_1 H 0.817682 0.929402 -0.071365 0.088 Uiso 0.524(3) 1 calc R U P A 2
C56B_1 C 0.9691(7) 0.5662(5) -0.0979(4) 0.0595(16) Uani 0.524(3) 1 d D . P A 2
H56F_1 H 0.957358 0.569722 -0.047219 0.089 Uiso 0.524(3) 1 calc R U P A 2
H56D_1 H 1.044103 0.516191 -0.113968 0.089 Uiso 0.524(3) 1 calc R U P A 2
H56E_1 H 0.904488 0.551213 -0.107267 0.089 Uiso 0.524(3) 1 calc R U P A 2
C51B_1 C 0.9735(3) 0.83455(19) -0.21371(11) 0.0535(9) Uani 0.524(3) 1 d DG . P A 2
H51B_1 H 0.974267 0.893394 -0.239886 0.064 Uiso 0.524(3) 1 calc R U P A 2
C50B_1 C 0.9327(2) 0.83125(17) -0.14120(11) 0.0461(7) Uani 0.524(3) 1 d DG . P A 2
C49B_1 C 0.9316(2) 0.7452(2) -0.10290(9) 0.0425(8) Uani 0.524(3) 1 d DG . P A 2
C54B_1 C 0.9714(3) 0.66235(18) -0.13711(13) 0.0438(8) Uani 0.524(3) 1 d DG . P A 2
C53B_1 C 1.0122(3) 0.6657(2) -0.20961(13) 0.0487(9) Uani 0.524(3) 1 d DG . P A 2
H53B_1 H 1.039372 0.609061 -0.232989 0.058 Uiso 0.524(3) 1 calc R U P A 2
C52B_1 C 1.0133(3) 0.7517(2) -0.24791(9) 0.0537(9) Uani 0.524(3) 1 d DG . P A 2
H52B_1 H 1.041177 0.754002 -0.297468 0.064 Uiso 0.524(3) 1 calc R U P A 2
N6B_1 N 0.7544(7) 0.7534(10) 0.1257(4) 0.0396(16) Uani 0.524(3) 1 d D . P A 2
B6B_1 B 0.8680(6) 0.7653(7) 0.1047(3) 0.0372(10) Uani 0.524(3) 1 d D . P A 2
N4B_1 N 0.9290(4) 0.7551(5) 0.0320(3) 0.0393(9) Uani 0.524(3) 1 d D . P A 2
B4B_1 B 0.8721(4) 0.7460(4) -0.0202(2) 0.0393(10) Uani 0.524(3) 1 d D . P A 2
N5B_1 N 0.7552(5) 0.7404(4) 0.0038(3) 0.0470(11) Uani 0.524(3) 1 d D . P A 2
B5B_1 B 0.6950(5) 0.7365(8) 0.0779(3) 0.052(2) Uani 0.524(3) 1 d D . P A 2
C77B_1 C 0.7991(3) 0.9716(2) 0.11655(17) 0.0497(6) Uani 0.524(3) 1 d D . P A 2
H77F_1 H 0.816859 0.948389 0.070137 0.075 Uiso 0.524(3) 1 calc R U P A 2
H77D_1 H 0.811163 1.033144 0.111175 0.075 Uiso 0.524(3) 1 calc R U P A 2
H77E_1 H 0.716947 0.979424 0.139235 0.075 Uiso 0.524(3) 1 calc R U P A 2
C78B_1 C 1.0442(5) 0.6355(4) 0.1914(4) 0.0450(9) Uani 0.524(3) 1 d D . P A 2
H78E_1 H 1.072494 0.602827 0.234194 0.068 Uiso 0.524(3) 1 calc R U P A 2
H78F_1 H 1.109098 0.619340 0.150409 0.068 Uiso 0.524(3) 1 calc R U P A 2
H78D_1 H 0.980577 0.615165 0.186550 0.068 Uiso 0.524(3) 1 calc R U P A 2
C71B_1 C 0.9205(2) 0.80183(13) 0.15599(12) 0.0358(6) Uani 0.524(3) 1 d DG . P A 2
C76B_1 C 0.9994(2) 0.73998(10) 0.19605(14) 0.0368(6) Uani 0.524(3) 1 d DG . P A 2
C75B_1 C 1.03827(19) 0.77589(14) 0.24193(11) 0.0445(6) Uani 0.524(3) 1 d DG . P A 2
H75B_1 H 1.092229 0.733621 0.269305 0.053 Uiso 0.524(3) 1 calc R U P A 2
C74B_1 C 0.9982(2) 0.87365(16) 0.24775(12) 0.0504(7) Uani 0.524(3) 1 d DG . P A 2
H74B_1 H 1.024709 0.898192 0.279105 0.060 Uiso 0.524(3) 1 calc R U P A 2
C73B_1 C 0.9192(2) 0.93550(11) 0.20769(13) 0.0479(8) Uani 0.524(3) 1 d DG . P A 2
H73B_1 H 0.891802 1.002311 0.211668 0.058 Uiso 0.524(3) 1 calc R U P A 2
C72B_1 C 0.88037(18) 0.89959(12) 0.16181(11) 0.0403(5) Uani 0.524(3) 1 d DG . P A 2
C48B_1 C 1.1386(3) 0.66442(18) -0.00627(19) 0.0453(9) Uani 0.524(3) 1 d DG . P A 2
H48B_1 H 1.117419 0.610982 -0.008986 0.054 Uiso 0.524(3) 1 calc R U P A 2
C43B_1 C 1.0514(2) 0.7512(2) 0.01053(16) 0.0428(8) Uani 0.524(3) 1 d DG . P A 2
C44B_1 C 1.08234(17) 0.82940(16) 0.01451(13) 0.0482(7) Uani 0.524(3) 1 d DG . P A 2
H44B_1 H 1.022776 0.888716 0.025986 0.058 Uiso 0.524(3) 1 calc R U P A 2
C45B_1 C 1.20043(19) 0.82081(19) 0.00169(12) 0.0549(8) Uani 0.524(3) 1 d DG . P A 2
H45B_1 H 1.221566 0.874246 0.004411 0.066 Uiso 0.524(3) 1 calc R U P A 2
C46B_1 C 1.28758(16) 0.7340(2) -0.01510(16) 0.0646(11) Uani 0.524(3) 1 d DG . P A 2
H46B_1 H 1.368284 0.728144 -0.023862 0.077 Uiso 0.524(3) 1 calc R U P A 2
C47B_1 C 1.2566(3) 0.65583(19) -0.0191(2) 0.0600(14) Uani 0.524(3) 1 d DG . P A 2
H47B_1 H 1.316212 0.596511 -0.030561 0.072 Uiso 0.524(3) 1 calc R U P A 2
C57B_1 C 0.6939(3) 0.7355(3) -0.04764(18) 0.0657(16) Uani 0.524(3) 1 d DG . P A 2
C58B_1 C 0.6550(4) 0.8142(3) -0.0946(2) 0.094(2) Uani 0.524(3) 1 d DG . P A 2
H58B_1 H 0.666637 0.872128 -0.091895 0.113 Uiso 0.524(3) 1 calc R U P A 2
C59B_1 C 0.5991(4) 0.8082(5) -0.1454(2) 0.126(4) Uani 0.524(3) 1 d DG . P A 2
H59B_1 H 0.572575 0.862002 -0.177501 0.151 Uiso 0.524(3) 1 calc R U P A 2
C60B_1 C 0.5821(4) 0.7234(5) -0.1493(2) 0.135(5) Uani 0.524(3) 1 d DG . P A 2
H60B_1 H 0.543934 0.719331 -0.184097 0.162 Uiso 0.524(3) 1 calc R U P A 2
C61B_1 C 0.6210(4) 0.6447(4) -0.1024(3) 0.122(3) Uani 0.524(3) 1 d DG . P A 2
H61B_1 H 0.609356 0.586784 -0.105088 0.146 Uiso 0.524(3) 1 calc R U P A 2
C62B_1 C 0.6769(4) 0.6507(4) -0.0516(2) 0.0786(18) Uani 0.524(3) 1 d DG . P A 2
H62B_1 H 0.703418 0.596909 -0.019481 0.094 Uiso 0.524(3) 1 calc R U P A 2
C70B_1 C 0.6279(6) 0.5605(4) 0.1394(3) 0.0809(15) Uani 0.524(3) 1 d D . P A 2
H70D_1 H 0.633752 0.555098 0.188702 0.121 Uiso 0.524(3) 1 calc R U P A 2
H70F_1 H 0.703727 0.558962 0.108735 0.121 Uiso 0.524(3) 1 calc R U P A 2
H70E_1 H 0.607236 0.507081 0.131399 0.121 Uiso 0.524(3) 1 calc R U P A 2
C69B_1 C 0.4873(4) 0.9159(4) 0.0643(3) 0.0783(12) Uani 0.524(3) 1 d D . P A 2
H69F_1 H 0.442787 0.950072 0.027745 0.117 Uiso 0.524(3) 1 calc R U P A 2
H69D_1 H 0.571463 0.904139 0.045385 0.117 Uiso 0.524(3) 1 calc R U P A 2
H69E_1 H 0.460801 0.954594 0.104411 0.117 Uiso 0.524(3) 1 calc R U P A 2
C64B_1 C 0.4669(2) 0.8214(2) 0.08833(16) 0.0650(16) Uani 0.524(3) 1 d DG . P A 2
C63B_1 C 0.55819(18) 0.7371(2) 0.09951(15) 0.0563(10) Uani 0.524(3) 1 d DG . P A 2
C68B_1 C 0.5347(2) 0.6527(2) 0.12340(13) 0.0687(11) Uani 0.524(3) 1 d DG . P A 2
C67B_1 C 0.4199(3) 0.6525(2) 0.13610(15) 0.0868(17) Uani 0.524(3) 1 d DG . P A 2
H67B_1 H 0.403847 0.594837 0.152428 0.104 Uiso 0.524(3) 1 calc R U P A 2
C66B_1 C 0.3287(2) 0.7368(3) 0.12492(16) 0.0862(17) Uani 0.524(3) 1 d DG . P A 2
H66B_1 H 0.250228 0.736679 0.133605 0.103 Uiso 0.524(3) 1 calc R U P A 2
C65B_1 C 0.3522(2) 0.8212(2) 0.10104(16) 0.0769(13) Uani 0.524(3) 1 d DG . P A 2
H65B_1 H 0.289806 0.878801 0.093394 0.092 Uiso 0.524(3) 1 calc R U P A 2

loop_
_atom_site_aniso_label
_atom_site_aniso_U_11
_atom_site_aniso_U_22
_atom_site_aniso_U_33
_atom_site_aniso_U_23
_atom_site_aniso_U_13
_atom_site_aniso_U_12
C2_1 0.0366(6) 0.0397(6) 0.0319(5) -0.0066(4) -0.0034(4) -0.0046(4)
C3_1 0.0372(6) 0.0536(7) 0.0390(6) -0.0090(5) 0.0014(5) -0.0002(5)
C4_1 0.0297(6) 0.0769(10) 0.0386(6) -0.0057(6) -0.0012(5) -0.0073(6)
C5_1 0.0371(6) 0.0764(10) 0.0357(6) -0.0076(6) -0.0063(5) -0.0211(6)
C6_1 0.0349(6) 0.0515(7) 0.0315(5) -0.0090(5) -0.0068(4) -0.0121(5)
C1_1 0.0290(5) 0.0371(5) 0.0241(4) -0.0028(4) -0.0061(3) -0.0044(4)
N1_1 0.0280(4) 0.0307(4) 0.0261(4) -0.0058(3) -0.0067(3) -0.0038(3)
B3_1 0.0307(5) 0.0298(5) 0.0261(5) -0.0063(4) -0.0069(4) -0.0027(4)
N3_1 0.0296(4) 0.0300(4) 0.0252(4) -0.0071(3) -0.0059(3) -0.0021(3)
B2_1 0.0306(5) 0.0271(5) 0.0297(5) -0.0079(4) -0.0086(4) -0.0031(4)
N2_1 0.0308(4) 0.0295(4) 0.0280(4) -0.0056(3) -0.0101(3) -0.0046(3)
B1_1 0.0324(5) 0.0277(5) 0.0280(5) -0.0043(4) -0.0084(4) -0.0080(4)
C42_1 0.0490(8) 0.0660(9) 0.0491(7) -0.0247(7) -0.0088(6) -0.0180(7)
C41_1 0.0610(9) 0.0328(6) 0.0532(8) -0.0021(5) 0.0064(7) 0.0006(6)
C35_1 0.0292(5) 0.0460(6) 0.0252(5) -0.0049(4) -0.0046(4) 0.0017(4)
C40_1 0.0352(6) 0.0710(9) 0.0309(5) -0.0138(5) -0.0100(4) -0.0040(6)
C39_1 0.0568(9) 0.1134(16) 0.0406(8) -0.0236(9) -0.0238(7) 0.0027(10)
C38_1 0.0752(13) 0.1188(17) 0.0350(7) -0.0079(9) -0.0247(8) 0.0253(12)
C37_1 0.0621(10) 0.0746(11) 0.0373(7) 0.0057(7) -0.0055(6) 0.0275(8)
C36_1 0.0425(7) 0.0481(7) 0.0314(6) 0.0018(5) 0.0007(5) 0.0098(5)
C29_1 0.0286(5) 0.0338(5) 0.0258(4) -0.0071(4) -0.0056(3) -0.0033(4)
C30_1 0.0396(6) 0.0332(5) 0.0305(5) -0.0060(4) -0.0033(4) -0.0028(4)
C31_1 0.0429(6) 0.0388(6) 0.0309(5) -0.0018(4) -0.0036(4) -0.0054(5)
C32_1 0.0352(5) 0.0468(6) 0.0266(5) -0.0068(4) -0.0017(4) -0.0056(5)
C33_1 0.0397(6) 0.0400(6) 0.0294(5) -0.0109(4) -0.0035(4) -0.0001(5)
C34_1 0.0359(5) 0.0332(5) 0.0283(5) -0.0076(4) -0.0062(4) -0.0024(4)
C18_1 0.0384(6) 0.0664(8) 0.0347(6) -0.0111(6) -0.0158(5) -0.0007(6)
C19_1 0.0428(7) 0.0490(7) 0.0343(6) 0.0000(5) -0.0133(5) -0.0014(5)
C20_1 0.0377(6) 0.0372(5) 0.0352(5) -0.0035(4) -0.0125(4) -0.0043(4)
C15_1 0.0310(5) 0.0336(5) 0.0285(5) -0.0084(4) -0.0101(4) -0.0024(4)
C16_1 0.0367(6) 0.0413(6) 0.0349(5) -0.0113(4) -0.0107(4) -0.0077(4)
C17_1 0.0375(6) 0.0595(8) 0.0403(6) -0.0170(5) -0.0141(5) -0.0090(5)
C28_1 0.0549(8) 0.0315(5) 0.0503(7) -0.0096(5) -0.0229(6) -0.0006(5)
C27_1 0.0525(7) 0.0421(6) 0.0471(7) -0.0103(5) -0.0041(6) -0.0186(6)
C23_1 0.0374(6) 0.0711(9) 0.0433(7) -0.0109(6) -0.0074(5) -0.0185(6)
C24_1 0.0303(6) 0.0787(10) 0.0474(7) -0.0097(7) -0.0095(5) -0.0016(6)
C25_1 0.0383(7) 0.0533(7) 0.0443(7) -0.0128(6) -0.0134(5) 0.0106(5)
C26_1 0.0370(6) 0.0384(5) 0.0350(5) -0.0116(4) -0.0139(4) 0.0022(4)
C21_1 0.0299(5) 0.0354(5) 0.0304(5) -0.0116(4) -0.0087(4) -0.0025(4)
C22_1 0.0351(6) 0.0457(6) 0.0343(5) -0.0127(5) -0.0065(4) -0.0096(5)
C13A_1 0.0412(18) 0.0351(15) 0.067(4) -0.023(2) -0.005(2) -0.0118(13)
C14A_1 0.0315(13) 0.0366(15) 0.0373(13) 0.0022(10) -0.0018(11) -0.0131(11)
C9A_1 0.0409(17) 0.062(2) 0.043(2) -0.0330(16) -0.0091(15) -0.0043(14)
C8A_1 0.0256(14) 0.0386(13) 0.0340(16) -0.0221(12) -0.0051(12) -0.0037(11)
C7A_1 0.0238(16) 0.0301(11) 0.0155(13) -0.0024(9) -0.0003(10) -0.0068(10)
C12A_1 0.0249(12) 0.0386(13) 0.0201(10) -0.0043(10) -0.0033(8) -0.0037(10)
C11A_1 0.0310(13) 0.0645(18) 0.0216(12) -0.0086(13) 0.0020(10) -0.0121(12)
C10A_1 0.0460(16) 0.076(2) 0.0202(13) -0.0178(14) -0.0029(12) -0.0065(17)
C55A_1 0.076(3) 0.056(2) 0.047(2) 0.0097(16) -0.0056(18) -0.0187(19)
C56A_1 0.085(4) 0.064(4) 0.045(3) -0.010(3) -0.004(2) -0.003(3)
C51A_1 0.0347(15) 0.072(3) 0.0264(14) 0.0059(15) -0.0027(11) -0.0057(17)
C50A_1 0.0401(15) 0.058(2) 0.0354(15) 0.0026(13) -0.0080(11) -0.0113(14)
C49A_1 0.0372(15) 0.054(2) 0.0270(13) 0.0026(12) -0.0054(11) -0.0136(14)
C54A_1 0.0420(16) 0.051(2) 0.0281(13) -0.0029(14) -0.0051(11) -0.0113(15)
C53A_1 0.0368(15) 0.074(3) 0.0343(15) -0.0156(17) -0.0022(11) -0.0104(18)
C52A_1 0.0307(13) 0.091(3) 0.0273(14) 0.0023(18) -0.0047(10) -0.0159(18)
N6A_1 0.050(3) 0.039(3) 0.0224(19) -0.0030(16) 0.0007(16) -0.0046(15)
B6A_1 0.068(4) 0.056(3) 0.032(3) -0.005(2) -0.015(2) -0.011(3)
N4A_1 0.050(2) 0.058(3) 0.0238(18) -0.0080(14) 0.0009(14) -0.0199(15)
B4A_1 0.048(2) 0.040(2) 0.0266(16) -0.0026(14) -0.0099(14) -0.0092(16)
N5A_1 0.0385(19) 0.052(2) 0.0258(13) -0.0055(13) -0.0041(11) -0.0082(13)
B5A_1 0.065(4) 0.059(3) 0.029(3) -0.0044(19) -0.013(2) -0.005(2)
C77A_1 0.111(5) 0.078(3) 0.087(4) -0.001(3) -0.019(3) -0.031(3)
C78A_1 0.044(3) 0.168(9) 0.038(2) -0.018(5) -0.008(2) -0.023(5)
C71A_1 0.047(2) 0.081(3) 0.039(2) -0.0118(18) -0.0034(16) -0.0229(19)
C76A_1 0.044(3) 0.088(3) 0.042(2) -0.020(2) 0.0002(17) -0.023(3)
C75A_1 0.070(3) 0.128(5) 0.049(2) -0.024(3) -0.0011(19) -0.057(3)
C74A_1 0.102(5) 0.138(6) 0.069(3) -0.040(4) 0.001(3) -0.080(5)
C73A_1 0.091(4) 0.102(4) 0.098(4) -0.024(3) -0.007(3) -0.049(3)
C72A_1 0.077(3) 0.073(3) 0.065(3) -0.002(2) -0.008(2) -0.033(3)
C48A_1 0.046(2) 0.116(5) 0.074(5) -0.039(3) 0.011(3) -0.032(3)
C43A_1 0.075(3) 0.103(4) 0.0313(18) -0.0052(19) 0.0059(17) -0.061(3)
C44A_1 0.153(5) 0.197(6) 0.075(3) 0.050(4) -0.041(3) -0.138(5)
C45A_1 0.159(5) 0.227(7) 0.080(3) 0.042(4) -0.030(4) -0.152(5)
C46A_1 0.135(5) 0.260(8) 0.053(3) 0.011(4) -0.008(3) -0.147(6)
C47A_1 0.061(3) 0.201(9) 0.070(4) -0.070(5) 0.012(3) -0.052(4)
C57A_1 0.0368(19) 0.060(2) 0.0221(12) -0.0082(13) -0.0024(11) -0.0094(15)
C58A_1 0.047(2) 0.074(2) 0.0360(16) -0.0003(15) -0.0096(14) -0.0094(17)
C59A_1 0.045(2) 0.104(4) 0.038(2) -0.004(2) -0.0149(17) -0.012(2)
C60A_1 0.038(2) 0.122(4) 0.0332(15) -0.0287(19) -0.0049(13) -0.015(2)
C61A_1 0.051(2) 0.100(3) 0.0458(18) -0.033(2) -0.0102(16) -0.018(2)
C62A_1 0.053(2) 0.068(2) 0.0357(15) -0.0141(16) -0.0084(15) -0.0130(17)
C70A_1 0.089(3) 0.062(2) 0.065(2) -0.0118(19) -0.032(2) -0.016(2)
C69A_1 0.043(2) 0.100(5) 0.050(3) -0.009(3) -0.0074(18) 0.022(3)
C64A_1 0.0416(19) 0.098(3) 0.0290(15) -0.0154(16) -0.0061(12) 0.000(2)
C63A_1 0.0392(17) 0.077(3) 0.0289(14) -0.0164(16) -0.0067(12) -0.0018(19)
C68A_1 0.064(3) 0.082(4) 0.0377(18) -0.011(2) -0.0157(19) -0.028(3)
C67A_1 0.084(3) 0.120(4) 0.056(2) -0.031(2) -0.009(2) -0.053(3)
C66A_1 0.067(3) 0.149(5) 0.046(2) -0.034(3) -0.005(2) -0.050(3)
C65A_1 0.041(2) 0.176(6) 0.0378(18) -0.039(3) -0.0028(15) -0.025(3)
C13B_1 0.053(3) 0.085(5) 0.080(5) -0.056(4) -0.022(3) 0.003(3)
C14B_1 0.130(6) 0.068(4) 0.209(8) 0.063(5) -0.126(6) -0.068(4)
C9B_1 0.045(2) 0.215(7) 0.0303(17) -0.025(4) -0.0059(15) -0.014(4)
C8B_1 0.0361(17) 0.107(4) 0.0360(16) -0.013(2) -0.0095(13) -0.014(2)
C7B_1 0.039(2) 0.065(3) 0.045(2) -0.0023(16) -0.0240(17) -0.0168(19)
C12B_1 0.064(3) 0.106(4) 0.079(3) 0.054(3) -0.049(2) -0.056(3)
C11B_1 0.078(4) 0.214(8) 0.090(4) 0.088(5) -0.049(3) -0.090(5)
C10B_1 0.053(2) 0.202(6) 0.051(3) 0.027(4) -0.009(2) -0.033(4)
C55B_1 0.063(2) 0.0545(18) 0.0400(15) -0.0011(13) -0.0109(13) 0.0007(15)
C56B_1 0.049(2) 0.081(5) 0.043(3) -0.024(3) -0.0074(17) -0.008(3)
C51B_1 0.0453(16) 0.070(2) 0.0338(13) 0.0005(14) -0.0135(11) -0.0045(15)
C50B_1 0.0379(14) 0.0580(18) 0.0279(11) 0.0000(11) -0.0083(9) -0.0003(12)
C49B_1 0.0308(13) 0.062(2) 0.0269(11) -0.0097(11) -0.0057(9) -0.0042(12)
C54B_1 0.0326(12) 0.063(2) 0.0315(13) -0.0131(14) -0.0040(10) -0.0096(15)
C53B_1 0.0359(13) 0.075(3) 0.0306(14) -0.0149(17) -0.0050(10) -0.0101(16)
C52B_1 0.0421(16) 0.085(3) 0.0289(13) -0.0035(16) -0.0091(11) -0.0156(19)
N6B_1 0.0326(18) 0.050(5) 0.0284(17) -0.0127(16) -0.0008(12) -0.0046(17)
B6B_1 0.0314(17) 0.047(2) 0.0204(17) -0.0011(15) 0.0036(16) -0.0055(14)
N4B_1 0.0358(14) 0.050(2) 0.0262(14) -0.0072(12) -0.0044(10) -0.0077(12)
B4B_1 0.0321(16) 0.051(3) 0.0278(15) -0.0104(14) -0.0024(11) -0.0051(15)
N5B_1 0.0334(14) 0.077(4) 0.0271(12) -0.0153(18) -0.0037(9) -0.0112(17)
B5B_1 0.0256(19) 0.090(6) 0.028(2) -0.023(2) 0.0048(15) -0.004(2)
C77B_1 0.0567(17) 0.0453(15) 0.0456(15) 0.0031(12) -0.0142(12) -0.0163(13)
C78B_1 0.036(2) 0.0575(17) 0.0380(19) -0.0078(13) -0.0091(16) -0.0096(16)
C71B_1 0.0311(15) 0.0478(13) 0.0258(14) 0.0009(10) -0.0053(10) -0.0124(10)
C76B_1 0.0315(16) 0.0427(14) 0.0295(12) -0.0024(11) -0.0028(10) -0.0075(12)
C75B_1 0.0404(14) 0.0597(16) 0.0311(12) -0.0002(10) -0.0110(9) -0.0135(12)
C74B_1 0.0539(16) 0.0636(18) 0.0413(14) -0.0072(12) -0.0135(12) -0.0252(14)
C73B_1 0.0496(17) 0.0452(15) 0.0522(19) -0.0005(13) -0.0137(14) -0.0194(12)
C72B_1 0.0410(13) 0.0458(13) 0.0338(12) 0.0033(10) -0.0087(9) -0.0169(10)
C48B_1 0.040(2) 0.0686(19) 0.0198(10) -0.0082(11) -0.0002(11) -0.0124(14)
C43B_1 0.0337(13) 0.0593(18) 0.0276(13) 0.0014(12) 0.0001(10) -0.0135(13)
C44B_1 0.0428(14) 0.0588(16) 0.0376(14) 0.0087(11) -0.0056(10) -0.0187(12)
C45B_1 0.0520(16) 0.080(2) 0.0338(13) 0.0079(13) -0.0064(11) -0.0305(15)
C46B_1 0.0344(13) 0.122(3) 0.0275(13) -0.0009(16) -0.0006(11) -0.0210(18)
C47B_1 0.0351(18) 0.105(3) 0.0242(12) -0.0133(16) 0.0002(12) -0.0069(19)
C57B_1 0.0299(14) 0.127(5) 0.0391(17) -0.034(2) -0.0003(12) -0.018(2)
C58B_1 0.043(2) 0.165(6) 0.049(2) -0.016(3) -0.0216(16) 0.004(3)
C59B_1 0.047(2) 0.245(10) 0.065(3) -0.048(4) -0.025(2) -0.001(4)
C60B_1 0.040(2) 0.294(14) 0.069(4) -0.084(6) -0.010(2) -0.024(5)
C61B_1 0.058(3) 0.239(9) 0.091(4) -0.103(6) 0.006(3) -0.052(5)
C62B_1 0.054(2) 0.133(6) 0.059(3) -0.048(3) -0.0031(18) -0.033(3)
C70B_1 0.101(5) 0.090(4) 0.055(2) -0.021(3) -0.029(3) -0.020(3)
C69B_1 0.055(2) 0.092(3) 0.066(3) -0.015(2) -0.0132(18) 0.005(2)
C64B_1 0.0380(19) 0.098(4) 0.044(2) -0.034(3) -0.0053(15) 0.005(3)
C63B_1 0.044(2) 0.083(3) 0.0297(13) -0.0229(16) -0.0028(11) -0.0027(17)
C68B_1 0.065(3) 0.101(3) 0.0419(17) -0.035(2) -0.0107(16) -0.018(2)
C67B_1 0.084(4) 0.142(5) 0.051(2) -0.049(3) 0.002(2) -0.049(3)
C66B_1 0.056(2) 0.153(5) 0.059(2) -0.055(3) -0.0001(18) -0.034(3)
C65B_1 0.0484(17) 0.123(4) 0.0525(19) -0.043(2) -0.0065(14) -0.008(2)

loop_
_atom_type_symbol
_atom_type_description
_atom_type_scat_dispersion_real
_atom_type_scat_dispersion_imag
_atom_type_scat_source
C C 0.0030 0.0016 'International Tables Vol C Tables 4.2.6.8 and 6.1.1.4'
H H 0.0000 0.0000 'International Tables Vol C Tables 4.2.6.8 and 6.1.1.4'
B B 0.0015 0.0007 'International Tables Vol C Tables 4.2.6.8 and 6.1.1.4'
N N 0.0059 0.0032 'International Tables Vol C Tables 4.2.6.8 and 6.1.1.4'

loop_
_geom_angle_atom_site_label_1
_geom_angle_atom_site_label_2
_geom_angle_atom_site_label_3
_geom_angle
C3_1 C2_1 C1_1 120.0
C3_1 C2_1 H2_1 120.0
C1_1 C2_1 H2_1 120.0
C2_1 C3_1 C4_1 120.0
C2_1 C3_1 H3_1 120.0
C4_1 C3_1 H3_1 120.0
C5_1 C4_1 C3_1 120.0
C5_1 C4_1 H4_1 120.0
C3_1 C4_1 H4_1 120.0
C4_1 C5_1 C6_1 120.0
C4_1 C5_1 H5_1 120.0
C6_1 C5_1 H5_1 120.0
C5_1 C6_1 C1_1 120.0
C5_1 C6_1 H6_1 120.0
C1_1 C6_1 H6_1 120.0
C6_1 C1_1 C2_1 120.0
C6_1 C1_1 N1_1 119.33(6)
C2_1 C1_1 N1_1 120.59(6)
B3_1 N1_1 B1_1 122.29(9)
B3_1 N1_1 C1_1 117.98(9)
B1_1 N1_1 C1_1 119.72(9)
N1_1 B3_1 N3_1 118.02(10)
N1_1 B3_1 C35_1 121.17(9)
N3_1 B3_1 C35_1 120.79(9)
B2_1 N3_1 B3_1 122.32(9)
B2_1 N3_1 C29_1 119.46(8)
B3_1 N3_1 C29_1 118.21(9)
N3_1 B2_1 N2_1 117.08(10)
N3_1 B2_1 C21_1 121.69(9)
N2_1 B2_1 C21_1 121.23(9)
B1_1 N2_1 B2_1 122.84(9)
B1_1 N2_1 C15_1 118.04(8)
B2_1 N2_1 C15_1 119.12(9)
N1_1 B1_1 N2_1 117.40(10)
N1_1 B1_1 C7B_1 120.6(2)
N2_1 B1_1 C7B_1 121.9(2)
N1_1 B1_1 C7A_1 120.5(2)
N2_1 B1_1 C7A_1 121.9(2)
C40_1 C42_1 H42C_1 109.5
C40_1 C42_1 H42B_1 109.5
H42C_1 C42_1 H42B_1 109.5
C40_1 C42_1 H42A_1 109.5
H42C_1 C42_1 H42A_1 109.5
H42B_1 C42_1 H42A_1 109.5
C36_1 C41_1 H41A_1 109.5
C36_1 C41_1 H41B_1 109.5
H41A_1 C41_1 H41B_1 109.5
C36_1 C41_1 H41C_1 109.5
H41A_1 C41_1 H41C_1 109.5
H41B_1 C41_1 H41C_1 109.5
C40_1 C35_1 C36_1 120.0
C40_1 C35_1 B3_1 120.71(7)
C36_1 C35_1 B3_1 119.01(7)
C35_1 C40_1 C39_1 120.0
C35_1 C40_1 C42_1 122.52(8)
C39_1 C40_1 C42_1 117.46(8)
C38_1 C39_1 C40_1 120.0
C38_1 C39_1 H39_1 120.0
C40_1 C39_1 H39_1 120.0
C37_1 C38_1 C39_1 120.0
C37_1 C38_1 H38_1 120.0
C39_1 C38_1 H38_1 120.0
C38_1 C37_1 C36_1 120.0
C38_1 C37_1 H37_1 120.0
C36_1 C37_1 H37_1 120.0
C37_1 C36_1 C35_1 120.0
C37_1 C36_1 C41_1 118.60(8)
C35_1 C36_1 C41_1 121.39(8)
C30_1 C29_1 C34_1 120.0
C30_1 C29_1 N3_1 120.16(6)
C34_1 C29_1 N3_1 119.76(6)
C29_1 C30_1 C31_1 120.0
C29_1 C30_1 H30_1 120.0
C31_1 C30_1 H30_1 120.0
C32_1 C31_1 C30_1 120.0
C32_1 C31_1 H31_1 120.0
C30_1 C31_1 H31_1 120.0
C33_1 C32_1 C31_1 120.0
C33_1 C32_1 N6B_1 122.8(5)
C31_1 C32_1 N6B_1 117.0(5)
C33_1 C32_1 N6A_1 115.5(6)
C31_1 C32_1 N6A_1 124.5(6)
C32_1 C33_1 C34_1 120.0
C32_1 C33_1 H33_1 120.0
C34_1 C33_1 H33_1 120.0
C33_1 C34_1 C29_1 120.0
C33_1 C34_1 H34_1 120.0
C29_1 C34_1 H34_1 120.0
C19_1 C18_1 C17_1 120.0
C19_1 C18_1 H18_1 120.0
C17_1 C18_1 H18_1 120.0
C18_1 C19_1 C20_1 120.0
C18_1 C19_1 H19_1 120.0
C20_1 C19_1 H19_1 120.0
C19_1 C20_1 C15_1 120.0
C19_1 C20_1 H20_1 120.0
C15_1 C20_1 H20_1 120.0
C20_1 C15_1 C16_1 120.0
C20_1 C15_1 N2_1 119.70(6)
C16_1 C15_1 N2_1 120.23(6)
C17_1 C16_1 C15_1 120.0
C17_1 C16_1 H16_1 120.0
C15_1 C16_1 H16_1 120.0
C16_1 C17_1 C18_1 120.0
C16_1 C17_1 H17_1 120.0
C18_1 C17_1 H17_1 120.0
C26_1 C28_1 H28B_1 109.5
C26_1 C28_1 H28C_1 109.5
H28B_1 C28_1 H28C_1 109.5
C26_1 C28_1 H28A_1 109.5
H28B_1 C28_1 H28A_1 109.5
H28C_1 C28_1 H28A_1 109.5
C22_1 C27_1 H27A_1 109.5
C22_1 C27_1 H27C_1 109.5
H27A_1 C27_1 H27C_1 109.5
C22_1 C27_1 H27B_1 109.5
H27A_1 C27_1 H27B_1 109.5
H27C_1 C27_1 H27B_1 109.5
C24_1 C23_1 C22_1 120.0
C24_1 C23_1 H23_1 120.0
C22_1 C23_1 H23_1 120.0
C23_1 C24_1 C25_1 120.0
C23_1 C24_1 H24_1 120.0
C25_1 C24_1 H24_1 120.0
C24_1 C25_1 C26_1 120.0
C24_1 C25_1 H25_1 120.0
C26_1 C25_1 H25_1 120.0
C21_1 C26_1 C25_1 120.0
C21_1 C26_1 C28_1 121.59(7)
C25_1 C26_1 C28_1 118.38(7)
C26_1 C21_1 C22_1 120.0
C26_1 C21_1 B2_1 120.48(7)
C22_1 C21_1 B2_1 119.52(7)
C21_1 C22_1 C23_1 120.0
C21_1 C22_1 C27_1 122.27(8)
C23_1 C22_1 C27_1 117.63(8)
C8A_1 C13A_1 H13B_1 109.5
C8A_1 C13A_1 H13A_1 109.5
H13B_1 C13A_1 H13A_1 109.5
C8A_1 C13A_1 H13C_1 109.5
H13B_1 C13A_1 H13C_1 109.5
H13A_1 C13A_1 H13C_1 109.5
C12A_1 C14A_1 H14B_1 109.5
C12A_1 C14A_1 H14C_1 109.5
H14B_1 C14A_1 H14C_1 109.5
C12A_1 C14A_1 H14A_1 109.5
H14B_1 C14A_1 H14A_1 109.5
H14C_1 C14A_1 H14A_1 109.5
C8A_1 C9A_1 C10A_1 120.0
C8A_1 C9A_1 H9A_1 120.0
C10A_1 C9A_1 H9A_1 120.0
C9A_1 C8A_1 C7A_1 120.0
C9A_1 C8A_1 C13A_1 118.5(3)
C7A_1 C8A_1 C13A_1 121.5(3)
C8A_1 C7A_1 C12A_1 120.0
C8A_1 C7A_1 B1_1 118.1(2)
C12A_1 C7A_1 B1_1 121.9(2)
C11A_1 C12A_1 C7A_1 120.0
C11A_1 C12A_1 C14A_1 118.6(2)
C7A_1 C12A_1 C14A_1 121.3(2)
C12A_1 C11A_1 C10A_1 120.0
C12A_1 C11A_1 H11A_1 120.0
C10A_1 C11A_1 H11A_1 120.0
C11A_1 C10A_1 C9A_1 120.0
C11A_1 C10A_1 H10A_1 120.0
C9A_1 C10A_1 H10A_1 120.0
C50A_1 C55A_1 H55C_1 109.5
C50A_1 C55A_1 H55A_1 109.5
H55C_1 C55A_1 H55A_1 109.5
C50A_1 C55A_1 H55B_1 109.5
H55C_1 C55A_1 H55B_1 109.5
H55A_1 C55A_1 H55B_1 109.5
C54A_1 C56A_1 H56B_1 109.5
C54A_1 C56A_1 H56C_1 109.5
H56B_1 C56A_1 H56C_1 109.5
C54A_1 C56A_1 H56A_1 109.5
H56B_1 C56A_1 H56A_1 109.5
H56C_1 C56A_1 H56A_1 109.5
C50A_1 C51A_1 C52A_1 120.0
C50A_1 C51A_1 H51A_1 120.0
C52A_1 C51A_1 H51A_1 120.0
C51A_1 C50A_1 C49A_1 120.0
C51A_1 C50A_1 C55A_1 117.7(2)
C49A_1 C50A_1 C55A_1 122.3(2)
C50A_1 C49A_1 C54A_1 120.0
C50A_1 C49A_1 B4A_1 120.0(3)
C54A_1 C49A_1 B4A_1 120.0(3)
C53A_1 C54A_1 C49A_1 120.0
C53A_1 C54A_1 C56A_1 118.7(5)
C49A_1 C54A_1 C56A_1 121.3(5)
C52A_1 C53A_1 C54A_1 120.0
C52A_1 C53A_1 H53A_1 120.0
C54A_1 C53A_1 H53A_1 120.0
C53A_1 C52A_1 C51A_1 120.0
C53A_1 C52A_1 H52A_1 120.0
C51A_1 C52A_1 H52A_1 120.0
B6A_1 N6A_1 B5A_1 121.0(6)
B6A_1 N6A_1 C32_1 115.4(6)
B5A_1 N6A_1 C32_1 123.0(6)
N6A_1 B6A_1 N4A_1 116.7(6)
N6A_1 B6A_1 C71A_1 118.7(6)
N4A_1 B6A_1 C71A_1 124.5(6)
B4A_1 N4A_1 C43A_1 123.1(5)
B4A_1 N4A_1 B6A_1 122.0(5)
C43A_1 N4A_1 B6A_1 115.0(5)
N4A_1 B4A_1 N5A_1 117.4(4)
N4A_1 B4A_1 C49A_1 120.9(4)
N5A_1 B4A_1 C49A_1 121.6(4)
B4A_1 N5A_1 B5A_1 121.5(5)
B4A_1 N5A_1 C57A_1 118.4(4)
B5A_1 N5A_1 C57A_1 120.1(5)
N6A_1 B5A_1 N5A_1 118.5(6)
N6A_1 B5A_1 C63A_1 119.5(6)
N5A_1 B5A_1 C63A_1 121.4(6)
C72A_1 C77A_1 H77A_1 109.5
C72A_1 C77A_1 H77B_1 109.5
H77A_1 C77A_1 H77B_1 109.5
C72A_1 C77A_1 H77C_1 109.5
H77A_1 C77A_1 H77C_1 109.5
H77B_1 C77A_1 H77C_1 109.5
C76A_1 C78A_1 H78A_1 109.5
C76A_1 C78A_1 H78B_1 109.5
H78A_1 C78A_1 H78B_1 109.5
C76A_1 C78A_1 H78C_1 109.5
H78A_1 C78A_1 H78C_1 109.5
H78B_1 C78A_1 H78C_1 109.5
C76A_1 C71A_1 C72A_1 120.0
C76A_1 C71A_1 B6A_1 123.4(5)
C72A_1 C71A_1 B6A_1 116.6(5)
C75A_1 C76A_1 C71A_1 120.0
C75A_1 C76A_1 C78A_1 119.3(4)
C71A_1 C76A_1 C78A_1 120.6(4)
C76A_1 C75A_1 C74A_1 120.0
C76A_1 C75A_1 H75A_1 120.0
C74A_1 C75A_1 H75A_1 120.0
C73A_1 C74A_1 C75A_1 120.0
C73A_1 C74A_1 H74A_1 120.0
C75A_1 C74A_1 H74A_1 120.0
C74A_1 C73A_1 C72A_1 120.0
C74A_1 C73A_1 H73A_1 120.0
C72A_1 C73A_1 H73A_1 120.0
C73A_1 C72A_1 C71A_1 120.0
C73A_1 C72A_1 C77A_1 119.2(3)
C71A_1 C72A_1 C77A_1 120.8(3)
C43A_1 C48A_1 C47A_1 120.0
C43A_1 C48A_1 H48A_1 120.0
C47A_1 C48A_1 H48A_1 120.0
C48A_1 C43A_1 C44A_1 120.0
C48A_1 C43A_1 N4A_1 120.4(5)
C44A_1 C43A_1 N4A_1 119.5(5)
C43A_1 C44A_1 C45A_1 120.0
C43A_1 C44A_1 H44A_1 120.0
C45A_1 C44A_1 H44A_1 120.0
C46A_1 C45A_1 C44A_1 120.0
C46A_1 C45A_1 H45A_1 120.0
C44A_1 C45A_1 H45A_1 120.0
C45A_1 C46A_1 C47A_1 120.0
C45A_1 C46A_1 H46A_1 120.0
C47A_1 C46A_1 H46A_1 120.0
C46A_1 C47A_1 C48A_1 120.0
C46A_1 C47A_1 H47A_1 120.0
C48A_1 C47A_1 H47A_1 120.0
C58A_1 C57A_1 C62A_1 120.0
C58A_1 C57A_1 N5A_1 119.9(3)
C62A_1 C57A_1 N5A_1 120.0(3)
C59A_1 C58A_1 C57A_1 120.0
C59A_1 C58A_1 H58A_1 120.0
C57A_1 C58A_1 H58A_1 120.0
C60A_1 C59A_1 C58A_1 120.0
C60A_1 C59A_1 H59A_1 120.0
C58A_1 C59A_1 H59A_1 120.0
C59A_1 C60A_1 C61A_1 120.0
C59A_1 C60A_1 H60A_1 120.0
C61A_1 C60A_1 H60A_1 120.0
C60A_1 C61A_1 C62A_1 120.0
C60A_1 C61A_1 H61A_1 120.0
C62A_1 C61A_1 H61A_1 120.0
C61A_1 C62A_1 C57A_1 120.0
C61A_1 C62A_1 H62A_1 120.0
C57A_1 C62A_1 H62A_1 120.0
C68A_1 C70A_1 H70A_1 109.5
C68A_1 C70A_1 H70B_1 109.5
H70A_1 C70A_1 H70B_1 109.5
C68A_1 C70A_1 H70C_1 109.5
H70A_1 C70A_1 H70C_1 109.5
H70B_1 C70A_1 H70C_1 109.5
C64A_1 C69A_1 H69A_1 109.5
C64A_1 C69A_1 H69B_1 109.5
H69A_1 C69A_1 H69B_1 109.5
C64A_1 C69A_1 H69C_1 109.5
H69A_1 C69A_1 H69C_1 109.5
H69B_1 C69A_1 H69C_1 109.5
C63A_1 C64A_1 C65A_1 120.0
C63A_1 C64A_1 C69A_1 121.7(3)
C65A_1 C64A_1 C69A_1 118.3(3)
C64A_1 C63A_1 C68A_1 120.0
C64A_1 C63A_1 B5A_1 118.5(5)
C68A_1 C63A_1 B5A_1 121.3(5)
C67A_1 C68A_1 C63A_1 120.0
C67A_1 C68A_1 C70A_1 117.4(3)
C63A_1 C68A_1 C70A_1 122.6(3)
C68A_1 C67A_1 C66A_1 120.0
C68A_1 C67A_1 H67A_1 120.0
C66A_1 C67A_1 H67A_1 120.0
C65A_1 C66A_1 C67A_1 120.0
C65A_1 C66A_1 H66A_1 120.0
C67A_1 C66A_1 H66A_1 120.0
C66A_1 C65A_1 C64A_1 120.0
C66A_1 C65A_1 H65A_1 120.0
C64A_1 C65A_1 H65A_1 120.0
C8B_1 C13B_1 H13D_1 109.5
C8B_1 C13B_1 H13F_1 109.5
H13D_1 C13B_1 H13F_1 109.5
C8B_1 C13B_1 H13E_1 109.5
H13D_1 C13B_1 H13E_1 109.5
H13F_1 C13B_1 H13E_1 109.5
C12B_1 C14B_1 H14F_1 109.5
C12B_1 C14B_1 H14D_1 109.5
H14F_1 C14B_1 H14D_1 109.5
C12B_1 C14B_1 H14E_1 109.5
H14F_1 C14B_1 H14E_1 109.5
H14D_1 C14B_1 H14E_1 109.5
C8B_1 C9B_1 C10B_1 120.0
C8B_1 C9B_1 H9B_1 120.0
C10B_1 C9B_1 H9B_1 120.0
C7B_1 C8B_1 C9B_1 120.0
C7B_1 C8B_1 C13B_1 122.2(4)
C9B_1 C8B_1 C13B_1 117.8(4)
C8B_1 C7B_1 C12B_1 120.0
C8B_1 C7B_1 B1_1 120.8(3)
C12B_1 C7B_1 B1_1 119.2(3)
C11B_1 C12B_1 C7B_1 120.0
C11B_1 C12B_1 C14B_1 118.1(4)
C7B_1 C12B_1 C14B_1 121.9(4)
C12B_1 C11B_1 C10B_1 120.0
C12B_1 C11B_1 H11B_1 120.0
C10B_1 C11B_1 H11B_1 120.0
C11B_1 C10B_1 C9B_1 120.0
C11B_1 C10B_1 H10B_1 120.0
C9B_1 C10B_1 H10B_1 120.0
C50B_1 C55B_1 H55F_1 109.5
C50B_1 C55B_1 H55D_1 109.5
H55F_1 C55B_1 H55D_1 109.5
C50B_1 C55B_1 H55E_1 109.5
H55F_1 C55B_1 H55E_1 109.5
H55D_1 C55B_1 H55E_1 109.5
C54B_1 C56B_1 H56F_1 109.5
C54B_1 C56B_1 H56D_1 109.5
H56F_1 C56B_1 H56D_1 109.5
C54B_1 C56B_1 H56E_1 109.5
H56F_1 C56B_1 H56E_1 109.5
H56D_1 C56B_1 H56E_1 109.5
C50B_1 C51B_1 C52B_1 120.0
C50B_1 C51B_1 H51B_1 120.0
C52B_1 C51B_1 H51B_1 120.0
C51B_1 C50B_1 C49B_1 120.0
C51B_1 C50B_1 C55B_1 118.00(19)
C49B_1 C50B_1 C55B_1 121.99(19)
C54B_1 C49B_1 C50B_1 120.0
C54B_1 C49B_1 B4B_1 121.3(2)
C50B_1 C49B_1 B4B_1 118.5(2)
C53B_1 C54B_1 C49B_1 120.0
C53B_1 C54B_1 C56B_1 117.8(3)
C49B_1 C54B_1 C56B_1 122.2(3)
C54B_1 C53B_1 C52B_1 120.0
C54B_1 C53B_1 H53B_1 120.0
C52B_1 C53B_1 H53B_1 120.0
C53B_1 C52B_1 C51B_1 120.0
C53B_1 C52B_1 H52B_1 120.0
C51B_1 C52B_1 H52B_1 120.0
B6B_1 N6B_1 B5B_1 123.8(5)
B6B_1 N6B_1 C32_1 118.0(5)
B5B_1 N6B_1 C32_1 117.8(5)
N6B_1 B6B_1 N4B_1 118.3(5)
N6B_1 B6B_1 C71B_1 122.1(4)
N4B_1 B6B_1 C71B_1 119.1(4)
B4B_1 N4B_1 B6B_1 121.2(4)
B4B_1 N4B_1 C43B_1 118.5(4)
B6B_1 N4B_1 C43B_1 120.3(4)
N4B_1 B4B_1 N5B_1 117.4(4)
N4B_1 B4B_1 C49B_1 122.9(4)
N5B_1 B4B_1 C49B_1 119.7(4)
C57B_1 N5B_1 B4B_1 118.6(4)
C57B_1 N5B_1 B5B_1 117.2(4)
B4B_1 N5B_1 B5B_1 124.2(4)
N6B_1 B5B_1 N5B_1 114.4(5)
N6B_1 B5B_1 C63B_1 123.8(4)
N5B_1 B5B_1 C63B_1 120.4(5)
C72B_1 C77B_1 H77F_1 109.5
C72B_1 C77B_1 H77D_1 109.5
H77F_1 C77B_1 H77D_1 109.5
C72B_1 C77B_1 H77E_1 109.5
H77F_1 C77B_1 H77E_1 109.5
H77D_1 C77B_1 H77E_1 109.5
C76B_1 C78B_1 H78E_1 109.5
C76B_1 C78B_1 H78F_1 109.5
H78E_1 C78B_1 H78F_1 109.5
C76B_1 C78B_1 H78D_1 109.5
H78E_1 C78B_1 H78D_1 109.5
H78F_1 C78B_1 H78D_1 109.5
C76B_1 C71B_1 C72B_1 120.0
C76B_1 C71B_1 B6B_1 122.7(4)
C72B_1 C71B_1 B6B_1 117.3(4)
C71B_1 C76B_1 C75B_1 120.0
C71B_1 C76B_1 C78B_1 121.7(3)
C75B_1 C76B_1 C78B_1 118.3(3)
C74B_1 C75B_1 C76B_1 120.0
C74B_1 C75B_1 H75B_1 120.0
C76B_1 C75B_1 H75B_1 120.0
C73B_1 C74B_1 C75B_1 120.0
C73B_1 C74B_1 H74B_1 120.0
C75B_1 C74B_1 H74B_1 120.0
C74B_1 C73B_1 C72B_1 120.0
C74B_1 C73B_1 H73B_1 120.0
C72B_1 C73B_1 H73B_1 120.0
C73B_1 C72B_1 C71B_1 120.0
C73B_1 C72B_1 C77B_1 117.36(17)
C71B_1 C72B_1 C77B_1 122.55(17)
C43B_1 C48B_1 C47B_1 120.0
C43B_1 C48B_1 H48B_1 120.0
C47B_1 C48B_1 H48B_1 120.0
C48B_1 C43B_1 C44B_1 120.0
C48B_1 C43B_1 N4B_1 118.7(3)
C44B_1 C43B_1 N4B_1 120.9(3)
C45B_1 C44B_1 C43B_1 120.0
C45B_1 C44B_1 H44B_1 120.0
C43B_1 C44B_1 H44B_1 120.0
C46B_1 C45B_1 C44B_1 120.0
C46B_1 C45B_1 H45B_1 120.0
C44B_1 C45B_1 H45B_1 120.0
C45B_1 C46B_1 C47B_1 120.0
C45B_1 C46B_1 H46B_1 120.0
C47B_1 C46B_1 H46B_1 120.0
C46B_1 C47B_1 C48B_1 120.0
C46B_1 C47B_1 H47B_1 120.0
C48B_1 C47B_1 H47B_1 120.0
C58B_1 C57B_1 C62B_1 120.0
C58B_1 C57B_1 N5B_1 120.2(3)
C62B_1 C57B_1 N5B_1 119.8(3)
C59B_1 C58B_1 C57B_1 120.0
C59B_1 C58B_1 H58B_1 120.0
C57B_1 C58B_1 H58B_1 120.0
C60B_1 C59B_1 C58B_1 120.0
C60B_1 C59B_1 H59B_1 120.0
C58B_1 C59B_1 H59B_1 120.0
C59B_1 C60B_1 C61B_1 120.0
C59B_1 C60B_1 H60B_1 120.0
C61B_1 C60B_1 H60B_1 120.0
C62B_1 C61B_1 C60B_1 120.0
C62B_1 C61B_1 H61B_1 120.0
C60B_1 C61B_1 H61B_1 120.0
C61B_1 C62B_1 C57B_1 120.0
C61B_1 C62B_1 H62B_1 120.0
C57B_1 C62B_1 H62B_1 120.0
C68B_1 C70B_1 H70D_1 109.5
C68B_1 C70B_1 H70F_1 109.5
H70D_1 C70B_1 H70F_1 109.5
C68B_1 C70B_1 H70E_1 109.5
H70D_1 C70B_1 H70E_1 109.5
H70F_1 C70B_1 H70E_1 109.5
C64B_1 C69B_1 H69F_1 109.5
C64B_1 C69B_1 H69D_1 109.5
H69F_1 C69B_1 H69D_1 109.5
C64B_1 C69B_1 H69E_1 109.5
H69F_1 C69B_1 H69E_1 109.5
H69D_1 C69B_1 H69E_1 109.5
C63B_1 C64B_1 C65B_1 120.0
C63B_1 C64B_1 C69B_1 122.1(2)
C65B_1 C64B_1 C69B_1 117.9(2)
C64B_1 C63B_1 C68B_1 120.0
C64B_1 C63B_1 B5B_1 119.4(4)
C68B_1 C63B_1 B5B_1 120.4(4)
C67B_1 C68B_1 C63B_1 120.0
C67B_1 C68B_1 C70B_1 117.2(4)
C63B_1 C68B_1 C70B_1 122.7(4)
C68B_1 C67B_1 C66B_1 120.0
C68B_1 C67B_1 H67B_1 120.0
C66B_1 C67B_1 H67B_1 120.0
C67B_1 C66B_1 C65B_1 120.0
C67B_1 C66B_1 H66B_1 120.0
C65B_1 C66B_1 H66B_1 120.0
C66B_1 C65B_1 C64B_1 120.0
C66B_1 C65B_1 H65B_1 120.0
C64B_1 C65B_1 H65B_1 120.0

loop_
_geom_bond_atom_site_label_1
_geom_bond_atom_site_label_2
_geom_bond_distance
C2_1 C3_1 1.3900
C2_1 C1_1 1.3900
C2_1 H2_1 0.9500
C3_1 C4_1 1.3900
C3_1 H3_1 0.9500
C4_1 C5_1 1.3900
C4_1 H4_1 0.9500
C5_1 C6_1 1.3900
C5_1 H5_1 0.9500
C6_1 C1_1 1.3900
C6_1 H6_1 0.9500
C1_1 N1_1 1.4539(11)
N1_1 B3_1 1.4406(15)
N1_1 B1_1 1.4444(15)
B3_1 N3_1 1.4477(15)
B3_1 C35_1 1.5920(14)
N3_1 B2_1 1.4471(15)
N3_1 C29_1 1.4614
B2_1 N2_1 1.4489(15)
B2_1 C21_1 1.5973(14)
N2_1 B1_1 1.4477(16)
N2_1 C15_1 1.4558
B1_1 C7B_1 1.562(3)
B1_1 C7A_1 1.609(2)
C42_1 C40_1 1.5154(19)
C42_1 H42C_1 0.9800
C42_1 H42B_1 0.9800
C42_1 H42A_1 0.9800
C41_1 C36_1 1.503(2)
C41_1 H41A_1 0.9800
C41_1 H41B_1 0.9800
C41_1 H41C_1 0.9800
C35_1 C40_1 1.3900
C35_1 C36_1 1.3900
C40_1 C39_1 1.3900
C39_1 C38_1 1.3900
C39_1 H39_1 0.9500
C38_1 C37_1 1.3900
C38_1 H38_1 0.9500
C37_1 C36_1 1.3900
C37_1 H37_1 0.9500
C29_1 C30_1 1.3900
C29_1 C34_1 1.3900
C30_1 C31_1 1.3900
C30_1 H30_1 0.9500
C31_1 C32_1 1.3900
C31_1 H31_1 0.9500
C32_1 C33_1 1.3900
C32_1 N6B_1 1.450(7)
C32_1 N6A_1 1.500(7)
C33_1 C34_1 1.3900
C33_1 H33_1 0.9500
C34_1 H34_1 0.9500
C18_1 C19_1 1.3900
C18_1 C17_1 1.3900
C18_1 H18_1 0.9500
C19_1 C20_1 1.3900
C19_1 H19_1 0.9500
C20_1 C15_1 1.3900
C20_1 H20_1 0.9500
C15_1 C16_1 1.3900
C16_1 C17_1 1.3900
C16_1 H16_1 0.9500
C17_1 H17_1 0.9500
C28_1 C26_1 1.5136(17)
C28_1 H28B_1 0.9800
C28_1 H28C_1 0.9800
C28_1 H28A_1 0.9800
C27_1 C22_1 1.5162(16)
C27_1 H27A_1 0.9800
C27_1 H27C_1 0.9800
C27_1 H27B_1 0.9800
C23_1 C24_1 1.3900
C23_1 C22_1 1.3900
C23_1 H23_1 0.9500
C24_1 C25_1 1.3900
C24_1 H24_1 0.9500
C25_1 C26_1 1.3900
C25_1 H25_1 0.9500
C26_1 C21_1 1.3900
C21_1 C22_1 1.3900
C13A_1 C8A_1 1.509(6)
C13A_1 H13B_1 0.9800
C13A_1 H13A_1 0.9800
C13A_1 H13C_1 0.9800
C14A_1 C12A_1 1.516(5)
C14A_1 H14B_1 0.9800
C14A_1 H14C_1 0.9800
C14A_1 H14A_1 0.9800
C9A_1 C8A_1 1.3900
C9A_1 C10A_1 1.3900
C9A_1 H9A_1 0.9500
C8A_1 C7A_1 1.3900
C7A_1 C12A_1 1.3900
C12A_1 C11A_1 1.3900
C11A_1 C10A_1 1.3900
C11A_1 H11A_1 0.9500
C10A_1 H10A_1 0.9500
C55A_1 C50A_1 1.526(5)
C55A_1 H55C_1 0.9800
C55A_1 H55A_1 0.9800
C55A_1 H55B_1 0.9800
C56A_1 C54A_1 1.495(8)
C56A_1 H56B_1 0.9800
C56A_1 H56C_1 0.9800
C56A_1 H56A_1 0.9800
C51A_1 C50A_1 1.3900
C51A_1 C52A_1 1.3900
C51A_1 H51A_1 0.9500
C50A_1 C49A_1 1.3900
C49A_1 C54A_1 1.3900
C49A_1 B4A_1 1.607(5)
C54A_1 C53A_1 1.3900
C53A_1 C52A_1 1.3900
C53A_1 H53A_1 0.9500
C52A_1 H52A_1 0.9500
N6A_1 B6A_1 1.434(9)
N6A_1 B5A_1 1.438(8)
B6A_1 N4A_1 1.453(8)
B6A_1 C71A_1 1.555(7)
N4A_1 B4A_1 1.432(6)
N4A_1 C43A_1 1.438(6)
B4A_1 N5A_1 1.443(7)
N5A_1 B5A_1 1.447(7)
N5A_1 C57A_1 1.450(5)
B5A_1 C63A_1 1.529(7)
C77A_1 C72A_1 1.526(7)
C77A_1 H77A_1 0.9800
C77A_1 H77B_1 0.9800
C77A_1 H77C_1 0.9800
C78A_1 C76A_1 1.501(8)
C78A_1 H78A_1 0.9800
C78A_1 H78B_1 0.9800
C78A_1 H78C_1 0.9800
C71A_1 C76A_1 1.3900
C71A_1 C72A_1 1.3900
C76A_1 C75A_1 1.3900
C75A_1 C74A_1 1.3900
C75A_1 H75A_1 0.9500
C74A_1 C73A_1 1.3900
C74A_1 H74A_1 0.9500
C73A_1 C72A_1 1.3900
C73A_1 H73A_1 0.9500
C48A_1 C43A_1 1.3900
C48A_1 C47A_1 1.3900
C48A_1 H48A_1 0.9500
C43A_1 C44A_1 1.3900
C44A_1 C45A_1 1.3900
C44A_1 H44A_1 0.9500
C45A_1 C46A_1 1.3900
C45A_1 H45A_1 0.9500
C46A_1 C47A_1 1.3900
C46A_1 H46A_1 0.9500
C47A_1 H47A_1 0.9500
C57A_1 C58A_1 1.3900
C57A_1 C62A_1 1.3900
C58A_1 C59A_1 1.3900
C58A_1 H58A_1 0.9500
C59A_1 C60A_1 1.3900
C59A_1 H59A_1 0.9500
C60A_1 C61A_1 1.3900
C60A_1 H60A_1 0.9500
C61A_1 C62A_1 1.3900
C61A_1 H61A_1 0.9500
C62A_1 H62A_1 0.9500
C70A_1 C68A_1 1.491(5)
C70A_1 H70A_1 0.9800
C70A_1 H70B_1 0.9800
C70A_1 H70C_1 0.9800
C69A_1 C64A_1 1.493(7)
C69A_1 H69A_1 0.9800
C69A_1 H69B_1 0.9800
C69A_1 H69C_1 0.9800
C64A_1 C63A_1 1.3900
C64A_1 C65A_1 1.3900
C63A_1 C68A_1 1.3900
C68A_1 C67A_1 1.3900
C67A_1 C66A_1 1.3900
C67A_1 H67A_1 0.9500
C66A_1 C65A_1 1.3900
C66A_1 H66A_1 0.9500
C65A_1 H65A_1 0.9500
C13B_1 C8B_1 1.504(7)
C13B_1 H13D_1 0.9800
C13B_1 H13F_1 0.9800
C13B_1 H13E_1 0.9800
C14B_1 C12B_1 1.501(8)
C14B_1 H14F_1 0.9800
C14B_1 H14D_1 0.9800
C14B_1 H14E_1 0.9800
C9B_1 C8B_1 1.3900
C9B_1 C10B_1 1.3900
C9B_1 H9B_1 0.9500
C8B_1 C7B_1 1.3900
C7B_1 C12B_1 1.3900
C12B_1 C11B_1 1.3900
C11B_1 C10B_1 1.3900
C11B_1 H11B_1 0.9500
C10B_1 H10B_1 0.9500
C55B_1 C50B_1 1.529(4)
C55B_1 H55F_1 0.9800
C55B_1 H55D_1 0.9800
C55B_1 H55E_1 0.9800
C56B_1 C54B_1 1.530(7)
C56B_1 H56F_1 0.9800
C56B_1 H56D_1 0.9800
C56B_1 H56E_1 0.9800
C51B_1 C50B_1 1.3900
C51B_1 C52B_1 1.3900
C51B_1 H51B_1 0.9500
C50B_1 C49B_1 1.3900
C49B_1 C54B_1 1.3900
C49B_1 B4B_1 1.613(5)
C54B_1 C53B_1 1.3900
C53B_1 C52B_1 1.3900
C53B_1 H53B_1 0.9500
C52B_1 H52B_1 0.9500
N6B_1 B6B_1 1.440(7)
N6B_1 B5B_1 1.442(8)
B6B_1 N4B_1 1.448(6)
B6B_1 C71B_1 1.597(6)
N4B_1 B4B_1 1.439(6)
N4B_1 C43B_1 1.459(5)
B4B_1 N5B_1 1.443(6)
N5B_1 C57B_1 1.443(5)
N5B_1 B5B_1 1.466(6)
B5B_1 C63B_1 1.648(6)
C77B_1 C72B_1 1.524(4)
C77B_1 H77F_1 0.9800
C77B_1 H77D_1 0.9800
C77B_1 H77E_1 0.9800
C78B_1 C76B_1 1.479(5)
C78B_1 H78E_1 0.9800
C78B_1 H78F_1 0.9800
C78B_1 H78D_1 0.9800
C71B_1 C76B_1 1.3900
C71B_1 C72B_1 1.3900
C76B_1 C75B_1 1.3900
C75B_1 C74B_1 1.3900
C75B_1 H75B_1 0.9500
C74B_1 C73B_1 1.3900
C74B_1 H74B_1 0.9500
C73B_1 C72B_1 1.3900
C73B_1 H73B_1 0.9500
C48B_1 C43B_1 1.3900
C48B_1 C47B_1 1.3900
C48B_1 H48B_1 0.9500
C43B_1 C44B_1 1.3900
C44B_1 C45B_1 1.3900
C44B_1 H44B_1 0.9500
C45B_1 C46B_1 1.3900
C45B_1 H45B_1 0.9500
C46B_1 C47B_1 1.3900
C46B_1 H46B_1 0.9500
C47B_1 H47B_1 0.9500
C57B_1 C58B_1 1.3900
C57B_1 C62B_1 1.3900
C58B_1 C59B_1 1.3900
C58B_1 H58B_1 0.9500
C59B_1 C60B_1 1.3900
C59B_1 H59B_1 0.9500
C60B_1 C61B_1 1.3900
C60B_1 H60B_1 0.9500
C61B_1 C62B_1 1.3900
C61B_1 H61B_1 0.9500
C62B_1 H62B_1 0.9500
C70B_1 C68B_1 1.496(6)
C70B_1 H70D_1 0.9800
C70B_1 H70F_1 0.9800
C70B_1 H70E_1 0.9800
C69B_1 C64B_1 1.517(6)
C69B_1 H69F_1 0.9800
C69B_1 H69D_1 0.9800
C69B_1 H69E_1 0.9800
C64B_1 C63B_1 1.3900
C64B_1 C65B_1 1.3900
C63B_1 C68B_1 1.3900
C68B_1 C67B_1 1.3900
C67B_1 C66B_1 1.3900
C67B_1 H67B_1 0.9500
C66B_1 C65B_1 1.3900
C66B_1 H66B_1 0.9500
C65B_1 H65B_1 0.9500

loop_
_geom_torsion_atom_site_label_1
_geom_torsion_atom_site_label_2
_geom_torsion_atom_site_label_3
_geom_torsion_atom_site_label_4
_geom_torsion
C1_1 C2_1 C3_1 C4_1 0.0
C2_1 C3_1 C4_1 C5_1 0.0
C3_1 C4_1 C5_1 C6_1 0.0
C4_1 C5_1 C6_1 C1_1 0.0
C5_1 C6_1 C1_1 C2_1 0.0
C5_1 C6_1 C1_1 N1_1 -176.78(8)
C3_1 C2_1 C1_1 C6_1 0.0
C3_1 C2_1 C1_1 N1_1 176.74(8)
C6_1 C1_1 N1_1 B3_1 64.51(11)
C2_1 C1_1 N1_1 B3_1 -112.25(9)
C6_1 C1_1 N1_1 B1_1 -115.93(9)
C2_1 C1_1 N1_1 B1_1 67.31(11)
B1_1 N1_1 B3_1 N3_1 2.81(15)
C1_1 N1_1 B3_1 N3_1 -177.64(9)
B1_1 N1_1 B3_1 C35_1 -175.55(9)
C1_1 N1_1 B3_1 C35_1 4.00(14)
N1_1 B3_1 N3_1 B2_1 -2.12(15)
C35_1 B3_1 N3_1 B2_1 176.24(9)
N1_1 B3_1 N3_1 C29_1 177.05(8)
C35_1 B3_1 N3_1 C29_1 -4.59(14)
B3_1 N3_1 B2_1 N2_1 0.91(15)
C29_1 N3_1 B2_1 N2_1 -178.24(8)
B3_1 N3_1 B2_1 C21_1 -178.06(9)
C29_1 N3_1 B2_1 C21_1 2.79(14)
N3_1 B2_1 N2_1 B1_1 -0.33(15)
C21_1 B2_1 N2_1 B1_1 178.65(9)
N3_1 B2_1 N2_1 C15_1 -179.54(8)
C21_1 B2_1 N2_1 C15_1 -0.56(14)
B3_1 N1_1 B1_1 N2_1 -2.24(15)
C1_1 N1_1 B1_1 N2_1 178.21(8)
B3_1 N1_1 B1_1 C7B_1 -178.6(2)
C1_1 N1_1 B1_1 C7B_1 1.8(2)
B3_1 N1_1 B1_1 C7A_1 172.13(16)
C1_1 N1_1 B1_1 C7A_1 -7.41(19)
B2_1 N2_1 B1_1 N1_1 0.97(15)
C15_1 N2_1 B1_1 N1_1 -179.81(8)
B2_1 N2_1 B1_1 C7B_1 177.3(2)
C15_1 N2_1 B1_1 C7B_1 -3.5(2)
B2_1 N2_1 B1_1 C7A_1 -173.32(16)
C15_1 N2_1 B1_1 C7A_1 5.90(19)
N1_1 B3_1 C35_1 C40_1 -105.29(11)
N3_1 B3_1 C35_1 C40_1 76.40(12)
N1_1 B3_1 C35_1 C36_1 80.83(12)
N3_1 B3_1 C35_1 C36_1 -97.48(11)
C36_1 C35_1 C40_1 C39_1 0.0
B3_1 C35_1 C40_1 C39_1 -173.82(9)
C36_1 C35_1 C40_1 C42_1 178.42(11)
B3_1 C35_1 C40_1 C42_1 4.59(12)
C35_1 C40_1 C39_1 C38_1 0.0
C42_1 C40_1 C39_1 C38_1 -178.49(10)
C40_1 C39_1 C38_1 C37_1 0.0
C39_1 C38_1 C37_1 C36_1 0.0
C38_1 C37_1 C36_1 C35_1 0.0
C38_1 C37_1 C36_1 C41_1 -178.73(11)
C40_1 C35_1 C36_1 C37_1 0.0
B3_1 C35_1 C36_1 C37_1 173.93(9)
C40_1 C35_1 C36_1 C41_1 178.69(11)
B3_1 C35_1 C36_1 C41_1 -7.38(12)
B2_1 N3_1 C29_1 C30_1 -121.13(9)
B3_1 N3_1 C29_1 C30_1 59.67(11)
B2_1 N3_1 C29_1 C34_1 62.07(11)
B3_1 N3_1 C29_1 C34_1 -117.12(9)
C34_1 C29_1 C30_1 C31_1 0.0
N3_1 C29_1 C30_1 C31_1 -176.78(8)
C29_1 C30_1 C31_1 C32_1 0.0
C30_1 C31_1 C32_1 C33_1 0.0
C30_1 C31_1 C32_1 N6B_1 -174.6(3)
C30_1 C31_1 C32_1 N6A_1 177.9(4)
C31_1 C32_1 C33_1 C34_1 0.0
N6B_1 C32_1 C33_1 C34_1 174.2(3)
N6A_1 C32_1 C33_1 C34_1 -178.1(3)
C32_1 C33_1 C34_1 C29_1 0.0
C30_1 C29_1 C34_1 C33_1 0.0
N3_1 C29_1 C34_1 C33_1 176.80(8)
C17_1 C18_1 C19_1 C20_1 0.0
C18_1 C19_1 C20_1 C15_1 0.0
C19_1 C20_1 C15_1 C16_1 0.0
C19_1 C20_1 C15_1 N2_1 -176.98(7)
B1_1 N2_1 C15_1 C20_1 63.25(10)
B2_1 N2_1 C15_1 C20_1 -117.50(9)
B1_1 N2_1 C15_1 C16_1 -113.72(9)
B2_1 N2_1 C15_1 C16_1 65.53(10)
C20_1 C15_1 C16_1 C17_1 0.0
N2_1 C15_1 C16_1 C17_1 176.96(8)
C15_1 C16_1 C17_1 C18_1 0.0
C19_1 C18_1 C17_1 C16_1 0.0
C22_1 C23_1 C24_1 C25_1 0.0
C23_1 C24_1 C25_1 C26_1 0.0
C24_1 C25_1 C26_1 C21_1 0.0
C24_1 C25_1 C26_1 C28_1 -177.92(9)
C25_1 C26_1 C21_1 C22_1 0.0
C28_1 C26_1 C21_1 C22_1 177.85(9)
C25_1 C26_1 C21_1 B2_1 -179.18(8)
C28_1 C26_1 C21_1 B2_1 -1.33(10)
N3_1 B2_1 C21_1 C26_1 -101.51(10)
N2_1 B2_1 C21_1 C26_1 79.57(11)
N3_1 B2_1 C21_1 C22_1 79.31(11)
N2_1 B2_1 C21_1 C22_1 -99.62(10)
C26_1 C21_1 C22_1 C23_1 0.0
B2_1 C21_1 C22_1 C23_1 179.19(8)
C26_1 C21_1 C22_1 C27_1 176.34(10)
B2_1 C21_1 C22_1 C27_1 -4.47(11)
C24_1 C23_1 C22_1 C21_1 0.0
C24_1 C23_1 C22_1 C27_1 -176.51(9)
C10A_1 C9A_1 C8A_1 C7A_1 0.0
C10A_1 C9A_1 C8A_1 C13A_1 178.5(5)
C9A_1 C8A_1 C7A_1 C12A_1 0.0
C13A_1 C8A_1 C7A_1 C12A_1 -178.5(5)
C9A_1 C8A_1 C7A_1 B1_1 177.4(4)
C13A_1 C8A_1 C7A_1 B1_1 -1.1(5)
N1_1 B1_1 C7A_1 C8A_1 -97.9(2)
N2_1 B1_1 C7A_1 C8A_1 76.2(3)
N1_1 B1_1 C7A_1 C12A_1 79.4(3)
N2_1 B1_1 C7A_1 C12A_1 -106.5(3)
C8A_1 C7A_1 C12A_1 C11A_1 0.0
B1_1 C7A_1 C12A_1 C11A_1 -177.3(4)
C8A_1 C7A_1 C12A_1 C14A_1 178.6(4)
B1_1 C7A_1 C12A_1 C14A_1 1.3(4)
C7A_1 C12A_1 C11A_1 C10A_1 0.0
C14A_1 C12A_1 C11A_1 C10A_1 -178.7(4)
C12A_1 C11A_1 C10A_1 C9A_1 0.0
C8A_1 C9A_1 C10A_1 C11A_1 0.0
C52A_1 C51A_1 C50A_1 C49A_1 0.0
C52A_1 C51A_1 C50A_1 C55A_1 -179.1(3)
C51A_1 C50A_1 C49A_1 C54A_1 0.0
C55A_1 C50A_1 C49A_1 C54A_1 179.1(3)
C51A_1 C50A_1 C49A_1 B4A_1 -178.0(3)
C55A_1 C50A_1 C49A_1 B4A_1 1.1(4)
C50A_1 C49A_1 C54A_1 C53A_1 0.0
B4A_1 C49A_1 C54A_1 C53A_1 178.0(3)
C50A_1 C49A_1 C54A_1 C56A_1 178.4(6)
B4A_1 C49A_1 C54A_1 C56A_1 -3.6(7)
C49A_1 C54A_1 C53A_1 C52A_1 0.0
C56A_1 C54A_1 C53A_1 C52A_1 -178.4(6)
C54A_1 C53A_1 C52A_1 C51A_1 0.0
C50A_1 C51A_1 C52A_1 C53A_1 0.0
C33_1 C32_1 N6A_1 B6A_1 -102.5(11)
C31_1 C32_1 N6A_1 B6A_1 79.5(12)
C33_1 C32_1 N6A_1 B5A_1 86.6(13)
C31_1 C32_1 N6A_1 B5A_1 -91.4(13)
B5A_1 N6A_1 B6A_1 N4A_1 -19(2)
C32_1 N6A_1 B6A_1 N4A_1 170.1(10)
B5A_1 N6A_1 B6A_1 C71A_1 158.0(11)
C32_1 N6A_1 B6A_1 C71A_1 -13.1(17)
N6A_1 B6A_1 N4A_1 B4A_1 19.5(17)
C71A_1 B6A_1 N4A_1 B4A_1 -157.1(8)
N6A_1 B6A_1 N4A_1 C43A_1 -160.0(10)
C71A_1 B6A_1 N4A_1 C43A_1 23.4(15)
C43A_1 N4A_1 B4A_1 N5A_1 170.1(6)
B6A_1 N4A_1 B4A_1 N5A_1 -9.3(12)
C43A_1 N4A_1 B4A_1 C49A_1 -11.8(10)
B6A_1 N4A_1 B4A_1 C49A_1 168.7(8)
C50A_1 C49A_1 B4A_1 N4A_1 -77.6(7)
C54A_1 C49A_1 B4A_1 N4A_1 104.4(6)
C50A_1 C49A_1 B4A_1 N5A_1 100.4(5)
C54A_1 C49A_1 B4A_1 N5A_1 -77.6(6)
N4A_1 B4A_1 N5A_1 B5A_1 -1.9(11)
C49A_1 B4A_1 N5A_1 B5A_1 -179.9(7)
N4A_1 B4A_1 N5A_1 C57A_1 177.1(6)
C49A_1 B4A_1 N5A_1 C57A_1 -1.0(8)
B6A_1 N6A_1 B5A_1 N5A_1 8(2)
C32_1 N6A_1 B5A_1 N5A_1 178.8(10)
B6A_1 N6A_1 B5A_1 C63A_1 179.3(11)
C32_1 N6A_1 B5A_1 C63A_1 -10.3(19)
B4A_1 N5A_1 B5A_1 N6A_1 2.4(15)
C57A_1 N5A_1 B5A_1 N6A_1 -176.6(10)
B4A_1 N5A_1 B5A_1 C63A_1 -168.3(7)
C57A_1 N5A_1 B5A_1 C63A_1 12.7(13)
N6A_1 B6A_1 C71A_1 C76A_1 91.7(12)
N4A_1 B6A_1 C71A_1 C76A_1 -91.8(12)
N6A_1 B6A_1 C71A_1 C72A_1 -89.0(12)
N4A_1 B6A_1 C71A_1 C72A_1 87.5(12)
C72A_1 C71A_1 C76A_1 C75A_1 0.0
B6A_1 C71A_1 C76A_1 C75A_1 179.3(5)
C72A_1 C71A_1 C76A_1 C78A_1 178.8(5)
B6A_1 C71A_1 C76A_1 C78A_1 -1.9(6)
C71A_1 C76A_1 C75A_1 C74A_1 0.0
C78A_1 C76A_1 C75A_1 C74A_1 -178.8(5)
C76A_1 C75A_1 C74A_1 C73A_1 0.0
C75A_1 C74A_1 C73A_1 C72A_1 0.0
C74A_1 C73A_1 C72A_1 C71A_1 0.0
C74A_1 C73A_1 C72A_1 C77A_1 179.6(4)
C76A_1 C71A_1 C72A_1 C73A_1 0.0
B6A_1 C71A_1 C72A_1 C73A_1 -179.3(5)
C76A_1 C71A_1 C72A_1 C77A_1 -179.6(4)
B6A_1 C71A_1 C72A_1 C77A_1 1.1(5)
C47A_1 C48A_1 C43A_1 C44A_1 0.0
C47A_1 C48A_1 C43A_1 N4A_1 -178.0(4)
B4A_1 N4A_1 C43A_1 C48A_1 -80.6(8)
B6A_1 N4A_1 C43A_1 C48A_1 98.9(8)
B4A_1 N4A_1 C43A_1 C44A_1 101.3(7)
B6A_1 N4A_1 C43A_1 C44A_1 -79.2(9)
C48A_1 C43A_1 C44A_1 C45A_1 0.0
N4A_1 C43A_1 C44A_1 C45A_1 178.1(4)
C43A_1 C44A_1 C45A_1 C46A_1 0.0
C44A_1 C45A_1 C46A_1 C47A_1 0.0
C45A_1 C46A_1 C47A_1 C48A_1 0.0
C43A_1 C48A_1 C47A_1 C46A_1 0.0
B4A_1 N5A_1 C57A_1 C58A_1 -69.8(6)
B5A_1 N5A_1 C57A_1 C58A_1 109.2(7)
B4A_1 N5A_1 C57A_1 C62A_1 108.8(5)
B5A_1 N5A_1 C57A_1 C62A_1 -72.2(8)
C62A_1 C57A_1 C58A_1 C59A_1 0.0
N5A_1 C57A_1 C58A_1 C59A_1 178.6(4)
C57A_1 C58A_1 C59A_1 C60A_1 0.0
C58A_1 C59A_1 C60A_1 C61A_1 0.0
C59A_1 C60A_1 C61A_1 C62A_1 0.0
C60A_1 C61A_1 C62A_1 C57A_1 0.0
C58A_1 C57A_1 C62A_1 C61A_1 0.0
N5A_1 C57A_1 C62A_1 C61A_1 -178.6(4)
C65A_1 C64A_1 C63A_1 C68A_1 0.0
C69A_1 C64A_1 C63A_1 C68A_1 179.1(3)
C65A_1 C64A_1 C63A_1 B5A_1 174.7(4)
C69A_1 C64A_1 C63A_1 B5A_1 -6.2(5)
N6A_1 B5A_1 C63A_1 C64A_1 99.9(11)
N5A_1 B5A_1 C63A_1 C64A_1 -89.4(10)
N6A_1 B5A_1 C63A_1 C68A_1 -85.5(11)
N5A_1 B5A_1 C63A_1 C68A_1 85.1(9)
C64A_1 C63A_1 C68A_1 C67A_1 0.0
B5A_1 C63A_1 C68A_1 C67A_1 -174.5(4)
C64A_1 C63A_1 C68A_1 C70A_1 -179.3(3)
B5A_1 C63A_1 C68A_1 C70A_1 6.2(5)
C63A_1 C68A_1 C67A_1 C66A_1 0.0
C70A_1 C68A_1 C67A_1 C66A_1 179.4(3)
C68A_1 C67A_1 C66A_1 C65A_1 0.0
C67A_1 C66A_1 C65A_1 C64A_1 0.0
C63A_1 C64A_1 C65A_1 C66A_1 0.0
C69A_1 C64A_1 C65A_1 C66A_1 -179.2(3)
C10B_1 C9B_1 C8B_1 C7B_1 0.0
C10B_1 C9B_1 C8B_1 C13B_1 -179.3(6)
C9B_1 C8B_1 C7B_1 C12B_1 0.0
C13B_1 C8B_1 C7B_1 C12B_1 179.3(6)
C9B_1 C8B_1 C7B_1 B1_1 178.2(4)
C13B_1 C8B_1 C7B_1 B1_1 -2.5(5)
N1_1 B1_1 C7B_1 C8B_1 -103.1(3)
N2_1 B1_1 C7B_1 C8B_1 80.7(3)
N1_1 B1_1 C7B_1 C12B_1 75.2(3)
N2_1 B1_1 C7B_1 C12B_1 -101.1(3)
C8B_1 C7B_1 C12B_1 C11B_1 0.0
B1_1 C7B_1 C12B_1 C11B_1 -178.3(4)
C8B_1 C7B_1 C12B_1 C14B_1 -179.2(5)
B1_1 C7B_1 C12B_1 C14B_1 2.5(5)
C7B_1 C12B_1 C11B_1 C10B_1 0.0
C14B_1 C12B_1 C11B_1 C10B_1 179.3(5)
C12B_1 C11B_1 C10B_1 C9B_1 0.0
C8B_1 C9B_1 C10B_1 C11B_1 0.0
C52B_1 C51B_1 C50B_1 C49B_1 0.0
C52B_1 C51B_1 C50B_1 C55B_1 179.4(3)
C51B_1 C50B_1 C49B_1 C54B_1 0.0
C55B_1 C50B_1 C49B_1 C54B_1 -179.3(3)
C51B_1 C50B_1 C49B_1 B4B_1 -174.1(3)
C55B_1 C50B_1 C49B_1 B4B_1 6.5(4)
C50B_1 C49B_1 C54B_1 C53B_1 0.0
B4B_1 C49B_1 C54B_1 C53B_1 174.0(3)
C50B_1 C49B_1 C54B_1 C56B_1 -178.3(4)
B4B_1 C49B_1 C54B_1 C56B_1 -4.4(4)
C49B_1 C54B_1 C53B_1 C52B_1 0.0
C56B_1 C54B_1 C53B_1 C52B_1 178.4(4)
C54B_1 C53B_1 C52B_1 C51B_1 0.0
C50B_1 C51B_1 C52B_1 C53B_1 0.0
C33_1 C32_1 N6B_1 B6B_1 -86.7(10)
C31_1 C32_1 N6B_1 B6B_1 87.7(10)
C33_1 C32_1 N6B_1 B5B_1 86.8(10)
C31_1 C32_1 N6B_1 B5B_1 -98.8(10)
B5B_1 N6B_1 B6B_1 N4B_1 -3.1(17)
C32_1 N6B_1 B6B_1 N4B_1 170.0(8)
B5B_1 N6B_1 B6B_1 C71B_1 169.0(10)
C32_1 N6B_1 B6B_1 C71B_1 -17.9(15)
N6B_1 B6B_1 N4B_1 B4B_1 8.1(13)
C71B_1 B6B_1 N4B_1 B4B_1 -164.3(6)
N6B_1 B6B_1 N4B_1 C43B_1 -170.2(8)
C71B_1 B6B_1 N4B_1 C43B_1 17.5(11)
B6B_1 N4B_1 B4B_1 N5B_1 -4.4(10)
C43B_1 N4B_1 B4B_1 N5B_1 173.9(5)
B6B_1 N4B_1 B4B_1 C49B_1 173.7(6)
C43B_1 N4B_1 B4B_1 C49B_1 -8.0(8)
C54B_1 C49B_1 B4B_1 N4B_1 109.6(5)
C50B_1 C49B_1 B4B_1 N4B_1 -76.3(6)
C54B_1 C49B_1 B4B_1 N5B_1 -72.4(5)
C50B_1 C49B_1 B4B_1 N5B_1 101.7(5)
N4B_1 B4B_1 N5B_1 C57B_1 177.3(5)
C49B_1 B4B_1 N5B_1 C57B_1 -0.9(7)
N4B_1 B4B_1 N5B_1 B5B_1 -4.6(10)
C49B_1 B4B_1 N5B_1 B5B_1 177.3(7)
B6B_1 N6B_1 B5B_1 N5B_1 -5.0(17)
C32_1 N6B_1 B5B_1 N5B_1 -178.1(8)
B6B_1 N6B_1 B5B_1 C63B_1 -171.6(10)
C32_1 N6B_1 B5B_1 C63B_1 15.4(16)
C57B_1 N5B_1 B5B_1 N6B_1 -172.8(8)
B4B_1 N5B_1 B5B_1 N6B_1 9.0(13)
C57B_1 N5B_1 B5B_1 C63B_1 -5.8(11)
B4B_1 N5B_1 B5B_1 C63B_1 176.1(6)
N6B_1 B6B_1 C71B_1 C76B_1 97.1(9)
N4B_1 B6B_1 C71B_1 C76B_1 -90.9(8)
N6B_1 B6B_1 C71B_1 C72B_1 -80.3(10)
N4B_1 B6B_1 C71B_1 C72B_1 91.7(7)
C72B_1 C71B_1 C76B_1 C75B_1 0.0
B6B_1 C71B_1 C76B_1 C75B_1 -177.3(3)
C72B_1 C71B_1 C76B_1 C78B_1 180.0(4)
B6B_1 C71B_1 C76B_1 C78B_1 2.6(4)
C71B_1 C76B_1 C75B_1 C74B_1 0.0
C78B_1 C76B_1 C75B_1 C74B_1 -180.0(4)
C76B_1 C75B_1 C74B_1 C73B_1 0.0
C75B_1 C74B_1 C73B_1 C72B_1 0.0
C74B_1 C73B_1 C72B_1 C71B_1 0.0
C74B_1 C73B_1 C72B_1 C77B_1 -176.8(2)
C76B_1 C71B_1 C72B_1 C73B_1 0.0
B6B_1 C71B_1 C72B_1 C73B_1 177.5(3)
C76B_1 C71B_1 C72B_1 C77B_1 176.6(2)
B6B_1 C71B_1 C72B_1 C77B_1 -5.9(3)
C47B_1 C48B_1 C43B_1 C44B_1 0.0
C47B_1 C48B_1 C43B_1 N4B_1 -172.7(4)
B4B_1 N4B_1 C43B_1 C48B_1 -70.6(6)
B6B_1 N4B_1 C43B_1 C48B_1 107.6(6)
B4B_1 N4B_1 C43B_1 C44B_1 116.8(5)
B6B_1 N4B_1 C43B_1 C44B_1 -65.0(8)
C48B_1 C43B_1 C44B_1 C45B_1 0.0
N4B_1 C43B_1 C44B_1 C45B_1 172.5(4)
C43B_1 C44B_1 C45B_1 C46B_1 0.0
C44B_1 C45B_1 C46B_1 C47B_1 0.0
C45B_1 C46B_1 C47B_1 C48B_1 0.0
C43B_1 C48B_1 C47B_1 C46B_1 0.0
B4B_1 N5B_1 C57B_1 C58B_1 -69.1(6)
B5B_1 N5B_1 C57B_1 C58B_1 112.6(6)
B4B_1 N5B_1 C57B_1 C62B_1 108.9(5)
B5B_1 N5B_1 C57B_1 C62B_1 -69.4(7)
C62B_1 C57B_1 C58B_1 C59B_1 0.0
N5B_1 C57B_1 C58B_1 C59B_1 178.0(4)
C57B_1 C58B_1 C59B_1 C60B_1 0.0
C58B_1 C59B_1 C60B_1 C61B_1 0.0
C59B_1 C60B_1 C61B_1 C62B_1 0.0
C60B_1 C61B_1 C62B_1 C57B_1 0.0
C58B_1 C57B_1 C62B_1 C61B_1 0.0
N5B_1 C57B_1 C62B_1 C61B_1 -178.0(4)
C65B_1 C64B_1 C63B_1 C68B_1 0.0
C69B_1 C64B_1 C63B_1 C68B_1 178.2(3)
C65B_1 C64B_1 C63B_1 B5B_1 174.8(3)
C69B_1 C64B_1 C63B_1 B5B_1 -7.0(4)
N6B_1 B5B_1 C63B_1 C64B_1 92.2(10)
N5B_1 B5B_1 C63B_1 C64B_1 -73.6(9)
N6B_1 B5B_1 C63B_1 C68B_1 -93.0(11)
N5B_1 B5B_1 C63B_1 C68B_1 101.2(8)
C64B_1 C63B_1 C68B_1 C67B_1 0.0
B5B_1 C63B_1 C68B_1 C67B_1 -174.8(3)
C64B_1 C63B_1 C68B_1 C70B_1 -177.3(3)
B5B_1 C63B_1 C68B_1 C70B_1 7.9(4)
C63B_1 C68B_1 C67B_1 C66B_1 0.0
C70B_1 C68B_1 C67B_1 C66B_1 177.4(3)
C68B_1 C67B_1 C66B_1 C65B_1 0.0
C67B_1 C66B_1 C65B_1 C64B_1 0.0
C63B_1 C64B_1 C65B_1 C66B_1 0.0
C69B_1 C64B_1 C65B_1 C66B_1 -178.3(3)
